data_4342035
loop_
_publ_author_name
'Unruh, Daniel K.'
'de Groot, Joshua'
'Fairley, Melissa'
'Libo, Anna'
'Miller, Samuel'
'Forbes, Tori Z.'

_publ_section_title
;
 Interplay of Condensation and Chelation in Binary and Ternary Th(IV)
 Systems.
;
_journal_issue 4
_journal_name_full 'Inorganic chemistry'
_journal_page_first 1395
_journal_page_last 1404
_journal_paper_doi 10.1021/ic502313y
_journal_volume 54
_journal_year 2015
_chemical_formula_moiety 'C60 H84 N12 Na4 O47 Th6, 28(O)'
_chemical_formula_sum 'C60 H84 N12 Na4 O75 Th6'
_chemical_formula_weight 3657.59
_chemical_name_systematic
;
 ?
;
_space_group_IT_number 2
_symmetry_cell_setting triclinic
_symmetry_Int_Tables_number 2
_symmetry_space_group_name_Hall '-P 1'
_symmetry_space_group_name_H-M 'P -1'
_atom_sites_solution_hydrogens geom
_atom_sites_solution_primary direct
_atom_sites_solution_secondary difmap
_audit_creation_date 2014-09-02T16:00:55-00:00
_audit_creation_method 'WinGX routine CIF_UPDATE'
_cell_angle_alpha 67.314(6)
_cell_angle_beta 87.448(6)
_cell_angle_gamma 65.143(5)
_cell_formula_units_Z 2
_cell_length_a 16.120(3)
_cell_length_b 18.483(4)
_cell_length_c 23.185(5)
_cell_measurement_reflns_used 9974
_cell_measurement_temperature 100(2)
_cell_measurement_theta_max 26.40
_cell_measurement_theta_min 2.54
_cell_volume 5726(2)
_computing_cell_refinement 'APEX2 (Bruker AXS, 2006)'
_computing_data_collection 'Collect (Nonius BV, 1997-2000)'
_computing_data_reduction 'APEX2 (Bruker AXS, 2006)'
_computing_molecular_graphics 'CrystalMaker v2.5.0'
_computing_structure_refinement 'SHELXL-2014 (Sheldrick, 2014)'
_computing_structure_solution 'SHELXL-2013 (Sheldrick, 2013)'
_diffrn_ambient_temperature 100(2)
_diffrn_measured_fraction_theta_full 0.993
_diffrn_measured_fraction_theta_max 0.993
_diffrn_measurement_device_type KappaCCD
_diffrn_measurement_method 'CCD phi and omega scans'
_diffrn_radiation_monochromator graphite
_diffrn_radiation_type MoK\a
_diffrn_radiation_wavelength 0.71073
_diffrn_reflns_av_R_equivalents 0.0506
_diffrn_reflns_Laue_measured_fraction_full 0.993
_diffrn_reflns_Laue_measured_fraction_max 0.993
_diffrn_reflns_limit_h_max 19
_diffrn_reflns_limit_h_min -18
_diffrn_reflns_limit_k_max 22
_diffrn_reflns_limit_k_min -22
_diffrn_reflns_limit_l_max 27
_diffrn_reflns_limit_l_min -27
_diffrn_reflns_number 51753
_diffrn_reflns_point_group_measured_fraction_full 0.993
_diffrn_reflns_point_group_measured_fraction_max 0.993
_diffrn_reflns_theta_full 25.242
_diffrn_reflns_theta_max 25.35
_diffrn_reflns_theta_min 2.319
_exptl_absorpt_coefficient_mu 7.89
_exptl_absorpt_correction_T_max 0.0932
_exptl_absorpt_correction_T_min 0.0435
_exptl_absorpt_correction_type multi-scan
_exptl_absorpt_process_details SADABS
_exptl_crystal_colour colorless
_exptl_crystal_density_diffrn 2.122
_exptl_crystal_description blade
_exptl_crystal_F_000 3424
_exptl_crystal_size_max 0.2
_exptl_crystal_size_mid 0.18
_exptl_crystal_size_min 0.02
_refine_diff_density_max 2.848
_refine_diff_density_min -1.767
_refine_diff_density_rms 0.246
_refine_ls_extinction_method none
_refine_ls_goodness_of_fit_ref 1.053
_refine_ls_hydrogen_treatment constr
_refine_ls_matrix_type full
_refine_ls_number_parameters 1281
_refine_ls_number_reflns 20844
_refine_ls_number_restraints 2334
_refine_ls_restrained_S_all 1.003
_refine_ls_R_factor_all 0.0607
_refine_ls_R_factor_gt 0.0443
_refine_ls_shift/su_max 0.001
_refine_ls_shift/su_mean 0
_refine_ls_structure_factor_coef Fsqd
_refine_ls_weighting_details 'w=1/[\s^2^(Fo^2^)+(0.0533P)^2^+42.7306P] where P=(Fo^2^+2Fc^2^)/3'
_refine_ls_weighting_scheme calc
_refine_ls_wR_factor_gt 0.1143
_refine_ls_wR_factor_ref 0.1241
_reflns_number_gt 16675
_reflns_number_total 20844
_reflns_threshold_expression 'I > 2\s(I)'
_cod_data_source_file ic502313y_si_002.cif
_cod_data_source_block Thhedta
_cod_depositor_comments 'Adding full bibliography for 4342033--4342037.cif.'
_cod_database_code 4342035
_shelx_estimated_absorpt_t_min 0.301
_shelx_estimated_absorpt_t_max 0.858
_shelxl_version_number 2014-3

loop_
_symmetry_equiv_pos_as_xyz
'x, y, z'
'-x, -y, -z'

loop_
_atom_site_label
_atom_site_type_symbol
_atom_site_fract_x
_atom_site_fract_y
_atom_site_fract_z
_atom_site_U_iso_or_equiv
_atom_site_adp_type
_atom_site_occupancy
_atom_site_calc_flag
Th1 Th 0.07717(2) 0.27618(2) 0.12692(2) 0.01725(9) Uani 1 d
Th2 Th 0.07606(2) 0.31611(2) -0.05167(2) 0.01688(9) Uani 1 d
Th3 Th -0.15734(2) 0.39525(2) 0.01540(2) 0.01689(9) Uani 1 d
Th4 Th 0.32401(2) -0.41646(2) 0.36253(2) 0.01957(9) Uani 1 d
Th5 Th 0.58769(2) -0.48895(2) 0.34599(2) 0.01866(9) Uani 1 d
Th6 Th 0.44690(2) -0.27892(2) 0.37673(2) 0.01948(9) Uani 1 d
Na1 Na -0.0058(3) 0.0991(3) 0.0696(2) 0.0328(9) Uani 1 d
Na2 Na 0 0.5 0 0.0264(12) Uani 1 d
Na3 Na 0.1693(3) -0.1023(3) 0.0726(2) 0.0344(10) Uani 1 d
Na4 Na 0.5 -0.5 0.5 0.0298(13) Uani 1 d
Na5 Na 0.3861(3) -0.2511(3) 0.1772(2) 0.0410(11) Uani 1 d
O1 O 0.4633(4) -0.4172(4) 0.3912(3) 0.0168(12) Uani 1 d
O2 O -0.0845(4) 0.3084(4) 0.1212(3) 0.0202(13) Uani 1 d
O3 O -0.0009(4) 0.3653(4) 0.0242(3) 0.0175(13) Uani 1 d
O4 O 0.1606(4) 0.2245(4) 0.0534(3) 0.0205(13) Uani 1 d
O5 O 0.5804(4) -0.3546(4) 0.3368(3) 0.0228(14) Uani 1 d
O6 O 0.3040(4) -0.2742(4) 0.3489(3) 0.0221(14) Uani 1 d
O7 O -0.1389(5) 0.2484(4) 0.0358(3) 0.0247(14) Uani 1 d
O8 O -0.2912(4) 0.3883(4) 0.0615(3) 0.0248(14) Uani 1 d
O9 O -0.0819(4) 0.3529(4) -0.0660(3) 0.0222(14) Uani 1 d
O10 O 0.0754(4) 0.2842(4) -0.1437(3) 0.0236(14) Uani 1 d
O11 O 0.8777(5) -0.5653(5) 0.2898(3) 0.0322(17) Uani 1 d
O12 O 0.4179(5) -0.2092(5) 0.2624(3) 0.0282(15) Uani 1 d
O13 O 0.3528(5) -0.1270(5) 0.3529(3) 0.0287(15) Uani 1 d
O14 O 0.5620(4) -0.3762(4) 0.4713(3) 0.0233(14) Uani 1 d
O15 O 0.2998(5) -0.3277(5) 0.2509(3) 0.0282(15) Uani 1 d
O16 O 0.1466(4) 0.4046(4) -0.0402(3) 0.0221(14) Uani 1 d
O17 O 0.0633(5) 0.1439(4) 0.1421(3) 0.0272(14) Uani 1 d
O18 O 0.2124(5) 0.1584(4) 0.2004(3) 0.0262(15) Uani 1 d
O19 O -0.1554(5) 0.5308(4) -0.0585(3) 0.0242(14) Uani 1 d
O20 O 0.6418(5) -0.7224(4) 0.5320(3) 0.0250(15) Uani 1 d
O21 O 0.5821(4) -0.6049(4) 0.4421(3) 0.0233(14) Uani 1 d
O22 O 0.5312(5) -0.3905(5) 0.2355(3) 0.0264(14) Uani 1 d
O23 O 0.2378(5) -0.4667(5) 0.3159(3) 0.0299(16) Uani 1 d
O24 O -0.2027(4) 0.6747(4) -0.1056(3) 0.0231(14) Uani 1 d
O25 O 0.2925(5) -0.4803(5) 0.5717(3) 0.0251(15) Uani 1 d
O26 O 0.1103(5) 0.0404(5) -0.0012(4) 0.0326(16) Uani 1 d
O27 O 0.2190(5) -0.2324(5) 0.1583(3) 0.0346(17) Uani 1 d
O28 O 0.6220(5) -0.4247(5) 0.5710(3) 0.0280(16) Uani 1 d
O29 O 0.0053(5) 0.5346(4) 0.1407(3) 0.0239(15) Uani 1 d
O30 O 0.4484(4) -0.4935(4) 0.3188(3) 0.0219(14) Uani 1 d
O31 O 0.1977(4) 0.5068(4) -0.0766(3) 0.0223(14) Uani 1 d
O32 O 0.0660(5) 0.1777(4) -0.0148(3) 0.0267(15) Uani 1 d
O33 O 0.0079(4) 0.4220(4) 0.1266(3) 0.0239(14) Uani 1 d
O34 O 0.7270(5) -0.5052(5) 0.2963(3) 0.0277(15) Uani 1 d
O35 O -0.4322(5) 0.4366(5) 0.0859(3) 0.0305(17) Uani 1 d
O36 O -0.1593(5) 0.1540(5) 0.0084(4) 0.0349(17) Uani 1 d
O37 O 0.1025(6) 0.2895(6) -0.2392(4) 0.046(2) Uani 1 d
O38 O 0.0226(6) 0.0384(5) 0.1891(4) 0.0430(19) Uani 1 d
O39 O 0.3499(6) 0.1085(6) 0.2535(5) 0.056(3) Uani 1 d
O40 O 0.1614(9) -0.5433(9) 0.3182(5) 0.090(4) Uani 1 d
O41 O 0.3169(5) -0.4278(5) 0.4717(3) 0.0261(15) Uani 1 d
O42 O 0.4490(6) -0.1396(6) 0.1674(4) 0.048(2) Uani 1 d
O43 O 0.4965(7) -0.3563(6) 0.1343(4) 0.051(2) Uani 1 d
O44 O 0.2693(7) -0.0184(6) 0.3806(5) 0.075(3) Uani 1 d
O45 O 0.0012(6) -0.0479(5) 0.0934(4) 0.0431(19) Uani 1 d
O46 O 0.1911(8) -0.0548(7) 0.1479(5) 0.074(3) Uani 1 d
O47 O 0.3335(7) -0.1398(7) 0.0662(5) 0.066(3) Uani 1 d
O48 O -0.0008(7) -0.5502(6) 0.3570(5) 0.058(3) Uiso 1 d
O49 O 0.2687(6) -0.0165(6) 0.2261(4) 0.054(2) Uiso 1 d
O50 O 0.1132(7) 0.3858(7) -0.3620(5) 0.066(3) Uiso 1 d
O51 O -0.3991(7) 0.2717(7) 0.1681(5) 0.069(3) Uiso 1 d
O52 O 0.4664(8) 0.2512(7) -0.0251(5) 0.073(3) Uiso 1 d
O53 O 0.4810(8) 0.0175(7) -0.1078(5) 0.072(3) Uiso 1 d
O54 O 0.8167(7) -0.3016(7) 0.4417(5) 0.071(3) Uiso 1 d
O55 O -0.1078(8) -0.1199(7) 0.1923(5) 0.075(3) Uiso 1 d
O56 O -0.0940(7) -0.0200(7) 0.2546(5) 0.067(3) Uiso 1 d
O57 O 0.9621(9) -0.7876(8) 0.5170(6) 0.091(4) Uiso 1 d
O58 O -0.0944(9) -0.0761(8) 0.3820(6) 0.091(4) Uiso 1 d
O59 O 0.6617(9) 0.0066(9) 0.2699(7) 0.101(4) Uiso 1 d
O60 O 0.4667(10) -0.0798(9) 0.0159(7) 0.108(5) Uiso 1 d
O61 O 0.5520(10) 0.2080(9) 0.0927(7) 0.103(4) Uiso 1 d
O62 O 0.9577(10) -0.8709(10) 0.4349(7) 0.109(5) Uiso 1 d
O63 O 0.7620(10) -0.1214(9) 0.3838(7) 0.106(4) Uiso 1 d
O64 O 0.0604(10) -0.6886(10) 0.4731(7) 0.114(5) Uiso 1 d
O65 O 0.4919(12) 0.0880(11) 0.3192(8) 0.133(6) Uiso 1 d
O66 O 0.8301(13) -0.9392(12) 0.4238(9) 0.151(7) Uiso 1 d
O67 O 0.3115(11) 0.0364(10) -0.1663(8) 0.125(5) Uiso 1 d
O68 O -0.2538(13) 0.1265(12) 0.2502(9) 0.149(7) Uiso 1 d
O69 O 0.5427(13) -0.1065(12) -0.1520(9) 0.153(7) Uiso 1 d
O70 O 0.4920(15) -0.7533(14) 0.2746(10) 0.177(8) Uiso 1 d
O71 O 0.6394(14) -0.8540(13) 0.3880(10) 0.166(7) Uiso 1 d
O72 O 0.7165(15) 0.0956(14) 0.0770(11) 0.185(9) Uiso 1 d
O73 O 0.1598(15) 0.0471(15) 0.4537(11) 0.187(9) Uiso 1 d
O74 O 0.3175(15) 0.3771(15) 0.2545(11) 0.188(9) Uiso 1 d
O75 O 0.623(3) -1.009(3) 0.434(2) 0.178(16) Uiso 0.5 d
O76 O 0.725(3) -0.249(3) 0.591(2) 0.189(18) Uiso 0.5 d
N1 N 0.1348(5) 0.3012(5) 0.2277(4) 0.0227(16) Uani 1 d
N2 N 0.0248(6) 0.1970(5) 0.2406(4) 0.0251(16) Uani 1 d
N3 N -0.3258(5) 0.5447(5) -0.0352(4) 0.0220(16) Uani 1 d
N4 N 0.2359(5) 0.1740(5) -0.0447(4) 0.0228(16) Uani 1 d
N5 N 0.1914(5) 0.3562(5) -0.1383(4) 0.0221(16) Uani 1 d
N6 N 0.1839(5) -0.4527(6) 0.4270(4) 0.0247(16) Uani 1 d
N7 N 0.5449(6) -0.1858(5) 0.3219(4) 0.0259(17) Uani 1 d
N8 N -0.2681(5) 0.3878(5) -0.0667(4) 0.0209(16) Uani 1 d
N9 N 0.6023(6) -0.5672(6) 0.2635(4) 0.0249(16) Uani 1 d
N10 N 0.7335(5) -0.6571(5) 0.3859(4) 0.0214(16) Uani 1 d
N11 N 0.4922(6) -0.2066(6) 0.4511(4) 0.0284(17) Uani 1 d
N12 N 0.1463(6) -0.2864(6) 0.3128(4) 0.0271(17) Uani 1 d
C1 C -0.3897(6) 0.5412(6) 0.0119(4) 0.0207(19) Uani 1 d
H1A H -0.4537 0.572 -0.0103 0.025 Uiso 1 calc
H1B H -0.3848 0.5724 0.0371 0.025 Uiso 1 calc
C2 C -0.3625(6) 0.5442(7) -0.0926(5) 0.0237(19) Uani 1 d
H2A H -0.3243 0.5571 -0.1262 0.028 Uiso 1 calc
H2B H -0.4262 0.5914 -0.1077 0.028 Uiso 1 calc
C3 C -0.3639(6) 0.4585(6) -0.0822(5) 0.024(2) Uani 1 d
H3A H -0.3993 0.4434 -0.0472 0.029 Uiso 1 calc
H3B H -0.3948 0.4644 -0.1208 0.029 Uiso 1 calc
C4 C 0.1176(6) 0.3934(6) 0.2071(4) 0.0207(19) Uani 1 d
H4A H 0.1736 0.3997 0.1922 0.025 Uiso 1 calc
H4B H 0.1047 0.41 0.2434 0.025 Uiso 1 calc
C5 C 0.1575(7) 0.3655(7) -0.1998(5) 0.028(2) Uani 1 d
H5A H 0.2103 0.3499 -0.2233 0.034 Uiso 1 calc
H5B H 0.1142 0.4273 -0.2244 0.034 Uiso 1 calc
C6 C -0.3111(6) 0.6240(6) -0.0545(4) 0.0194(19) Uani 1 d
H6A H -0.3173 0.6419 -0.0188 0.023 Uiso 1 calc
H6B H -0.3592 0.6719 -0.09 0.023 Uiso 1 calc
C7 C 0.2117(7) 0.1046(7) -0.0447(5) 0.030(2) Uani 1 d
H7A H 0.2633 0.047 -0.0201 0.036 Uiso 1 calc
H7B H 0.205 0.1102 -0.0887 0.036 Uiso 1 calc
C8 C -0.3708(6) 0.4483(7) 0.0564(4) 0.0209(19) Uani 1 d
C9 C 0.1786(6) 0.4512(6) -0.0819(4) 0.0205(18) Uani 1 d
C10 C 0.5970(7) -0.5046(7) 0.1993(5) 0.030(2) Uani 1 d
H10A H 0.5713 -0.5178 0.1687 0.036 Uiso 1 calc
H10B H 0.6602 -0.5123 0.1908 0.036 Uiso 1 calc
C11 C 0.8088(7) -0.5679(7) 0.3147(5) 0.0237(19) Uani 1 d
C12 C 0.0754(7) 0.2853(7) 0.2772(5) 0.028(2) Uani 1 d
H12A H 0.0121 0.3331 0.2621 0.033 Uiso 1 calc
H12B H 0.0993 0.2862 0.3154 0.033 Uiso 1 calc
C13 C 0.7394(7) -0.7068(7) 0.4542(5) 0.026(2) Uani 1 d
H13A H 0.7844 -0.701 0.4776 0.031 Uiso 1 calc
H13B H 0.7622 -0.7693 0.463 0.031 Uiso 1 calc
C14 C -0.1233(6) 0.3387(7) -0.1112(5) 0.022(2) Uani 1 d
H14A H -0.1125 0.277 -0.0944 0.026 Uiso 1 calc
H14B H -0.0949 0.3512 -0.1504 0.026 Uiso 1 calc
C15 C 0.2854(7) 0.2845(7) -0.1141(5) 0.028(2) Uani 1 d
H15A H 0.3094 0.2852 -0.0758 0.033 Uiso 1 calc
H15B H 0.3265 0.2943 -0.1463 0.033 Uiso 1 calc
C16 C 0.0447(7) 0.1088(7) 0.2507(5) 0.027(2) Uani 1 d
H16A H -0.0009 0.0925 0.2756 0.032 Uiso 1 calc
H16B H 0.1066 0.0688 0.2758 0.032 Uiso 1 calc
C17 C 0.8207(7) -0.6493(7) 0.3714(5) 0.026(2) Uani 1 d
H17A H 0.864 -0.7009 0.3641 0.032 Uiso 1 calc
H17B H 0.8491 -0.65 0.4087 0.032 Uiso 1 calc
C18 C 0.4340(7) -0.5161(7) 0.2682(5) 0.031(2) Uani 1 d
H18A H 0.4166 -0.465 0.2273 0.037 Uiso 1 calc
H18B H 0.3834 -0.5342 0.2749 0.037 Uiso 1 calc
C19 C 0.1017(7) -0.3690(7) 0.4113(5) 0.031(2) Uani 1 d
H19A H 0.1138 -0.3357 0.4319 0.037 Uiso 1 calc
H19B H 0.0493 -0.3807 0.4289 0.037 Uiso 1 calc
C20 C -0.2721(7) 0.3029(6) -0.0382(5) 0.0224(19) Uani 1 d
H20A H -0.2846 0.2878 -0.0724 0.027 Uiso 1 calc
H20B H -0.3243 0.3087 -0.0133 0.027 Uiso 1 calc
C21 C -0.1836(7) 0.2284(6) 0.0048(5) 0.0228(18) Uani 1 d
C22 C 0.5743(7) -0.3648(7) 0.5198(5) 0.0238(19) Uani 1 d
C23 C 0.4089(8) -0.1290(7) 0.4484(5) 0.034(2) Uani 1 d
H23A H 0.4279 -0.0851 0.4494 0.04 Uiso 1 calc
H23B H 0.3795 -0.146 0.4866 0.04 Uiso 1 calc
C24 C 0.6905(7) -0.6487(7) 0.2800(5) 0.026(2) Uani 1 d
H24A H 0.6844 -0.6846 0.2594 0.032 Uiso 1 calc
H24B H 0.7412 -0.6331 0.2636 0.032 Uiso 1 calc
C25 C 0.2881(7) 0.1966(7) -0.0982(5) 0.027(2) Uani 1 d
H25A H 0.2611 0.1966 -0.1358 0.032 Uiso 1 calc
H25B H 0.3531 0.1517 -0.0868 0.032 Uiso 1 calc
C26 C 0.7145(7) -0.7009(7) 0.3498(5) 0.027(2) Uani 1 d
H26A H 0.6629 -0.7152 0.3658 0.033 Uiso 1 calc
H26B H 0.7697 -0.7566 0.358 0.033 Uiso 1 calc
C27 C -0.1236(7) 0.2690(7) 0.1720(5) 0.031(2) Uani 1 d
H27A H -0.118 0.2137 0.1716 0.037 Uiso 1 calc
H27B H -0.19 0.308 0.1674 0.037 Uiso 1 calc
C28 C 0.1082(7) 0.3084(7) -0.1943(5) 0.026(2) Uani 1 d
C29 C 0.0715(7) 0.1977(7) 0.2949(5) 0.027(2) Uani 1 d
H29A H 0.135 0.15 0.3074 0.032 Uiso 1 calc
H29B H 0.0374 0.1872 0.3314 0.032 Uiso 1 calc
C30 C 0.5284(7) -0.2724(7) 0.5173(5) 0.028(2) Uani 1 d
H30A H 0.477 -0.2666 0.5429 0.033 Uiso 1 calc
H30B H 0.5738 -0.2614 0.5357 0.033 Uiso 1 calc
C31 C 0.5225(7) -0.5899(7) 0.2673(5) 0.031(2) Uani 1 d
H31A H 0.5351 -0.6429 0.3061 0.037 Uiso 1 calc
H31B H 0.5154 -0.6027 0.2306 0.037 Uiso 1 calc
C32 C 0.1940(7) 0.4372(7) -0.1426(5) 0.027(2) Uani 1 d
H32A H 0.146 0.4876 -0.177 0.032 Uiso 1 calc
H32B H 0.2547 0.4352 -0.1537 0.032 Uiso 1 calc
C33 C 0.1230(7) 0.1075(6) -0.0174(5) 0.0240(19) Uani 1 d
C34 C 0.0425(8) 0.0962(7) 0.1898(5) 0.030(2) Uani 1 d
C35 C 0.2235(7) -0.2731(6) 0.2149(5) 0.027(2) Uani 1 d
C36 C 0.5023(8) -0.1280(7) 0.2549(5) 0.034(2) Uani 1 d
H36A H 0.5513 -0.12 0.2296 0.041 Uiso 1 calc
H36B H 0.4579 -0.07 0.2527 0.041 Uiso 1 calc
C37 C -0.2162(7) 0.6089(6) -0.0747(4) 0.0197(18) Uani 1 d
C38 C 0.5382(7) -0.4105(7) 0.1888(5) 0.030(2) Uani 1 d
C39 C 0.2337(7) 0.2418(7) 0.2501(5) 0.028(2) Uani 1 d
H39A H 0.2446 0.2216 0.2965 0.033 Uiso 1 calc
H39B H 0.2701 0.2749 0.2314 0.033 Uiso 1 calc
C40 C 0.1638(8) -0.5108(8) 0.4065(5) 0.032(2) Uani 1 d
H40A H 0.097 -0.4951 0.4057 0.039 Uiso 1 calc
H40B H 0.1977 -0.5716 0.438 0.039 Uiso 1 calc
C41 C 0.2354(7) 0.1424(7) 0.0688(5) 0.028(2) Uani 1 d
H41A H 0.2122 0.0982 0.0762 0.034 Uiso 1 calc
H41B H 0.2737 0.1259 0.108 0.034 Uiso 1 calc
C42 C 0.2685(7) 0.1640(7) 0.2344(5) 0.029(2) Uani 1 d
C43 C 0.1393(7) -0.2130(7) 0.3278(5) 0.031(2) Uani 1 d
H43A H 0.1313 -0.2264 0.3727 0.037 Uiso 1 calc
H43B H 0.0841 -0.1596 0.3018 0.037 Uiso 1 calc
C44 C 0.2933(7) 0.1444(7) 0.0159(5) 0.029(2) Uani 1 d
H44A H 0.3213 0.1845 0.0112 0.035 Uiso 1 calc
H44B H 0.3439 0.0854 0.0262 0.035 Uiso 1 calc
C45 C 0.0745(7) -0.3140(8) 0.3417(5) 0.033(2) Uani 1 d
H45A H 0.0639 -0.3475 0.3207 0.039 Uiso 1 calc
H45B H 0.0158 -0.2616 0.3345 0.039 Uiso 1 calc
C46 C 0.2117(7) -0.4919(7) 0.4953(5) 0.026(2) Uani 1 d
H46A H 0.2406 -0.5561 0.5103 0.031 Uiso 1 calc
H46B H 0.1562 -0.4745 0.5162 0.031 Uiso 1 calc
C47 C -0.0752(7) 0.2505(7) 0.2342(5) 0.030(2) Uani 1 d
H47A H -0.0863 0.3063 0.2364 0.036 Uiso 1 calc
H47B H -0.101 0.2196 0.2696 0.036 Uiso 1 calc
C48 C 0.6388(7) -0.2508(7) 0.3231(5) 0.031(2) Uani 1 d
H48A H 0.672 -0.2812 0.3666 0.037 Uiso 1 calc
H48B H 0.6731 -0.2203 0.2956 0.037 Uiso 1 calc
C49 C -0.2242(7) 0.3964(7) -0.1254(5) 0.027(2) Uani 1 d
H49A H -0.2535 0.3812 -0.1528 0.032 Uiso 1 calc
H49B H -0.2347 0.4577 -0.1488 0.032 Uiso 1 calc
C50 C 0.6473(7) -0.6757(6) 0.4776(5) 0.023(2) Uani 1 d
C51 C 0.0362(6) 0.4544(6) 0.1541(4) 0.0193(17) Uani 1 d
C52 C 0.2234(7) -0.1965(7) 0.3156(5) 0.029(2) Uani 1 d
H52A H 0.2275 -0.1757 0.2698 0.034 Uiso 1 calc
H52B H 0.2185 -0.1506 0.3294 0.034 Uiso 1 calc
C53 C 0.6375(8) -0.3172(7) 0.3011(5) 0.031(2) Uani 1 d
H53A H 0.6128 -0.2888 0.2556 0.037 Uiso 1 calc
H53B H 0.7009 -0.3633 0.3071 0.037 Uiso 1 calc
C54 C 0.5504(8) -0.1327(7) 0.3550(5) 0.030(2) Uani 1 d
H54A H 0.4918 -0.0789 0.3433 0.036 Uiso 1 calc
H54B H 0.6008 -0.1153 0.3412 0.036 Uiso 1 calc
C55 C 0.2790(6) -0.4648(7) 0.5140(5) 0.024(2) Uani 1 d
C56 C 0.5681(8) -0.1822(7) 0.4255(5) 0.033(2) Uani 1 d
H56A H 0.6267 -0.236 0.437 0.04 Uiso 1 calc
H56B H 0.5754 -0.1462 0.4454 0.04 Uiso 1 calc
C57 C 0.1335(8) -0.2614(8) 0.2436(5) 0.035(2) Uani 1 d
H57A H 0.0876 -0.1997 0.2226 0.042 Uiso 1 calc
H57B H 0.1085 -0.2975 0.2351 0.042 Uiso 1 calc
C58 C 0.1899(8) -0.5063(9) 0.3425(5) 0.038(3) Uani 1 d
C59 C 0.4528(8) -0.1614(7) 0.2253(5) 0.030(2) Uani 1 d
C60 C 0.3376(8) -0.0871(7) 0.3905(6) 0.037(2) Uani 1 d

loop_
_atom_site_aniso_label
_atom_site_aniso_U_11
_atom_site_aniso_U_22
_atom_site_aniso_U_33
_atom_site_aniso_U_23
_atom_site_aniso_U_13
_atom_site_aniso_U_12
Th1 0.01713(17) 0.01748(18) 0.01703(18) -0.00666(14) 0.00176(13) -0.00771(14)
Th2 0.01622(17) 0.01753(18) 0.01821(18) -0.00844(14) 0.00293(13) -0.00750(14)
Th3 0.01425(17) 0.01872(18) 0.01947(18) -0.00876(14) 0.00225(13) -0.00785(14)
Th4 0.01754(18) 0.02329(19) 0.01792(18) -0.00739(15) 0.00119(14) -0.00971(15)
Th5 0.01766(18) 0.02186(19) 0.01733(18) -0.00841(15) 0.00290(14) -0.00903(15)
Th6 0.01956(18) 0.01901(18) 0.01939(18) -0.00662(15) 0.00283(14) -0.00906(15)
Na1 0.037(2) 0.029(2) 0.032(2) -0.0107(18) 0.0043(17) -0.0154(19)
Na2 0.031(3) 0.023(3) 0.028(3) -0.010(2) 0.003(2) -0.014(2)
Na3 0.040(2) 0.026(2) 0.031(2) -0.0068(18) -0.0068(18) -0.0125(19)
Na4 0.030(3) 0.030(3) 0.025(3) -0.008(2) 0.003(2) -0.012(2)
Na5 0.041(2) 0.046(3) 0.039(2) -0.016(2) 0.0029(19) -0.022(2)
O1 0.015(3) 0.015(3) 0.020(3) -0.005(2) 0.001(2) -0.008(2)
O2 0.019(3) 0.022(3) 0.015(3) -0.004(2) 0.003(2) -0.008(3)
O3 0.014(3) 0.021(3) 0.022(3) -0.013(2) 0.005(2) -0.008(2)
O4 0.019(3) 0.020(3) 0.020(3) -0.009(2) 0.000(2) -0.005(2)
O5 0.022(3) 0.020(3) 0.025(3) -0.007(3) 0.008(3) -0.011(3)
O6 0.017(3) 0.020(3) 0.027(3) -0.006(3) 0.000(2) -0.009(2)
O7 0.025(3) 0.023(3) 0.028(3) -0.011(3) 0.000(2) -0.011(3)
O8 0.020(3) 0.026(3) 0.028(3) -0.009(3) 0.005(2) -0.011(3)
O9 0.015(3) 0.032(4) 0.026(3) -0.018(3) 0.003(2) -0.010(3)
O10 0.022(3) 0.028(4) 0.027(3) -0.013(3) 0.004(2) -0.014(3)
O11 0.020(3) 0.042(4) 0.031(4) -0.010(3) 0.004(3) -0.015(3)
O12 0.027(3) 0.027(3) 0.026(3) -0.005(3) 0.002(2) -0.012(3)
O13 0.025(3) 0.028(3) 0.028(3) -0.006(3) 0.000(3) -0.011(3)
O14 0.022(3) 0.021(3) 0.022(3) -0.005(2) -0.003(2) -0.007(3)
O15 0.029(3) 0.029(3) 0.019(3) -0.006(2) 0.000(2) -0.009(3)
O16 0.023(3) 0.022(3) 0.021(3) -0.007(3) 0.002(2) -0.011(3)
O17 0.030(4) 0.024(3) 0.028(3) -0.009(2) 0.004(3) -0.014(3)
O18 0.027(3) 0.023(3) 0.024(3) -0.010(3) -0.001(2) -0.006(3)
O19 0.025(3) 0.021(3) 0.029(3) -0.012(3) 0.004(3) -0.010(2)
O20 0.028(4) 0.025(4) 0.024(3) -0.007(3) 0.006(3) -0.015(3)
O21 0.020(3) 0.025(3) 0.020(3) -0.004(2) 0.003(2) -0.010(2)
O22 0.034(3) 0.028(3) 0.018(3) -0.008(2) 0.003(2) -0.016(3)
O23 0.027(4) 0.041(4) 0.032(4) -0.016(3) 0.005(3) -0.023(3)
O24 0.023(3) 0.022(3) 0.026(4) -0.010(3) 0.006(3) -0.012(3)
O25 0.024(4) 0.031(4) 0.022(3) -0.011(3) 0.003(3) -0.014(3)
O26 0.038(4) 0.024(3) 0.037(4) -0.011(3) -0.001(3) -0.015(3)
O27 0.044(4) 0.029(4) 0.024(3) -0.007(3) -0.003(3) -0.012(3)
O28 0.022(3) 0.032(4) 0.026(3) -0.008(3) -0.003(3) -0.011(3)
O29 0.025(4) 0.024(3) 0.022(3) -0.010(3) 0.001(3) -0.009(3)
O30 0.021(3) 0.029(3) 0.018(3) -0.011(3) 0.001(2) -0.012(3)
O31 0.023(3) 0.021(3) 0.025(4) -0.010(3) 0.004(3) -0.011(3)
O32 0.026(3) 0.020(3) 0.031(3) -0.009(3) 0.005(3) -0.009(2)
O33 0.019(3) 0.027(3) 0.026(3) -0.012(3) -0.001(3) -0.010(3)
O34 0.021(3) 0.035(4) 0.026(3) -0.016(3) 0.004(2) -0.008(3)
O35 0.024(3) 0.031(4) 0.035(4) -0.012(3) 0.011(3) -0.012(3)
O36 0.040(4) 0.026(3) 0.043(4) -0.017(3) 0.000(3) -0.015(3)
O37 0.075(6) 0.061(6) 0.033(4) -0.030(4) 0.019(4) -0.047(5)
O38 0.065(5) 0.041(4) 0.039(4) -0.016(3) 0.013(4) -0.039(4)
O39 0.026(4) 0.053(5) 0.079(7) -0.037(5) -0.018(4) 0.003(4)
O40 0.138(10) 0.172(12) 0.072(7) -0.091(8) 0.062(7) -0.136(10)
O41 0.026(3) 0.037(4) 0.021(3) -0.011(3) 0.003(2) -0.019(3)
O42 0.063(5) 0.060(5) 0.027(3) -0.009(3) 0.005(3) -0.042(5)
O43 0.070(5) 0.045(4) 0.025(4) -0.008(3) -0.003(3) -0.017(4)
O44 0.070(6) 0.049(5) 0.064(6) -0.031(5) -0.006(5) 0.021(5)
O45 0.051(4) 0.039(4) 0.040(4) -0.013(3) -0.006(3) -0.021(4)
O46 0.106(7) 0.066(6) 0.060(6) -0.031(5) -0.006(5) -0.040(6)
O47 0.053(5) 0.064(6) 0.058(5) -0.003(4) 0.001(4) -0.023(4)
N1 0.023(3) 0.021(3) 0.021(3) -0.008(3) -0.001(3) -0.006(3)
N2 0.024(4) 0.023(4) 0.025(3) -0.008(3) 0.005(3) -0.010(3)
N3 0.017(3) 0.024(4) 0.024(3) -0.009(3) 0.003(3) -0.008(3)
N4 0.022(3) 0.026(4) 0.023(3) -0.012(3) 0.003(3) -0.011(3)
N5 0.025(4) 0.026(4) 0.021(3) -0.013(3) 0.007(3) -0.013(3)
N6 0.019(3) 0.037(4) 0.025(3) -0.016(3) 0.003(3) -0.016(3)
N7 0.033(4) 0.027(4) 0.026(3) -0.008(3) 0.004(3) -0.022(3)
N8 0.019(3) 0.022(3) 0.025(4) -0.009(3) 0.001(3) -0.012(3)
N9 0.023(3) 0.031(4) 0.026(4) -0.015(3) 0.004(3) -0.013(3)
N10 0.020(3) 0.023(4) 0.016(3) -0.009(3) 0.001(3) -0.005(3)
N11 0.036(4) 0.024(4) 0.029(4) -0.010(3) 0.008(3) -0.017(3)
N12 0.021(4) 0.031(4) 0.027(4) -0.011(3) -0.001(3) -0.009(3)
C1 0.013(4) 0.028(4) 0.022(4) -0.011(3) 0.000(3) -0.009(3)
C2 0.016(4) 0.028(4) 0.026(4) -0.012(4) 0.000(3) -0.007(4)
C3 0.016(4) 0.029(4) 0.030(5) -0.014(4) 0.002(3) -0.010(3)
C4 0.018(4) 0.021(4) 0.021(4) -0.007(3) -0.003(3) -0.008(3)
C5 0.036(5) 0.034(5) 0.024(4) -0.016(4) 0.009(4) -0.021(4)
C6 0.018(4) 0.010(4) 0.020(5) 0.001(3) -0.001(3) -0.004(3)
C7 0.030(5) 0.026(5) 0.033(5) -0.013(4) 0.003(4) -0.010(4)
C8 0.019(4) 0.030(4) 0.022(4) -0.016(3) 0.002(3) -0.012(3)
C9 0.018(4) 0.021(4) 0.021(4) -0.006(3) -0.002(3) -0.008(4)
C10 0.030(5) 0.038(4) 0.022(4) -0.012(3) 0.003(3) -0.015(4)
C11 0.023(4) 0.030(4) 0.023(4) -0.014(3) 0.003(3) -0.013(3)
C12 0.033(5) 0.031(5) 0.022(4) -0.012(4) 0.003(4) -0.015(4)
C13 0.026(4) 0.025(5) 0.022(4) -0.008(3) 0.002(3) -0.008(4)
C14 0.018(4) 0.033(5) 0.028(5) -0.019(4) 0.002(3) -0.017(4)
C15 0.024(4) 0.028(4) 0.035(5) -0.015(4) 0.013(4) -0.014(3)
C16 0.032(5) 0.024(4) 0.024(4) -0.006(3) 0.000(4) -0.015(4)
C17 0.020(4) 0.027(4) 0.027(4) -0.011(4) 0.003(3) -0.005(4)
C18 0.026(5) 0.040(6) 0.031(5) -0.021(5) -0.002(4) -0.011(4)
C19 0.025(4) 0.037(5) 0.033(5) -0.015(4) 0.004(3) -0.014(4)
C20 0.023(4) 0.024(4) 0.029(4) -0.015(3) 0.003(3) -0.015(3)
C21 0.023(4) 0.024(4) 0.028(4) -0.014(3) 0.005(3) -0.013(3)
C22 0.020(4) 0.027(4) 0.024(4) -0.007(3) 0.002(3) -0.012(3)
C23 0.043(5) 0.026(4) 0.033(5) -0.011(4) 0.010(4) -0.017(4)
C24 0.024(4) 0.032(5) 0.027(4) -0.018(4) 0.005(3) -0.011(4)
C25 0.021(5) 0.028(4) 0.032(5) -0.016(4) 0.008(4) -0.008(4)
C26 0.025(5) 0.027(5) 0.029(4) -0.014(4) 0.005(3) -0.008(4)
C27 0.029(5) 0.037(6) 0.022(4) -0.004(4) 0.007(3) -0.017(4)
C28 0.030(5) 0.029(5) 0.021(4) -0.013(4) 0.006(3) -0.013(4)
C29 0.027(5) 0.032(5) 0.021(4) -0.011(4) 0.004(4) -0.012(4)
C30 0.034(5) 0.027(4) 0.024(4) -0.009(3) 0.003(4) -0.017(4)
C31 0.028(4) 0.037(5) 0.034(6) -0.020(4) 0.005(4) -0.016(4)
C32 0.034(5) 0.027(4) 0.025(4) -0.011(4) 0.006(4) -0.017(4)
C33 0.026(4) 0.023(4) 0.020(4) -0.008(3) -0.005(3) -0.008(3)
C34 0.038(6) 0.027(4) 0.027(4) -0.009(3) 0.005(3) -0.018(4)
C35 0.034(4) 0.020(4) 0.025(4) -0.008(3) -0.004(3) -0.010(3)
C36 0.041(5) 0.035(5) 0.029(4) -0.008(4) 0.005(4) -0.024(5)
C37 0.026(4) 0.026(4) 0.015(4) -0.012(3) 0.002(3) -0.015(3)
C38 0.034(5) 0.039(4) 0.020(4) -0.010(3) 0.007(3) -0.020(4)
C39 0.030(4) 0.024(4) 0.023(5) -0.007(4) -0.006(3) -0.007(3)
C40 0.034(6) 0.045(6) 0.034(5) -0.019(4) 0.003(4) -0.027(5)
C41 0.023(4) 0.028(5) 0.021(4) -0.012(4) -0.001(3) 0.002(4)
C42 0.024(4) 0.026(4) 0.029(5) -0.012(4) -0.001(3) -0.004(3)
C43 0.024(4) 0.030(5) 0.032(6) -0.011(4) -0.002(4) -0.007(4)
C44 0.023(4) 0.028(5) 0.029(4) -0.015(4) 0.000(3) -0.003(4)
C45 0.020(4) 0.040(5) 0.032(5) -0.011(4) 0.002(3) -0.011(4)
C46 0.019(4) 0.040(5) 0.024(4) -0.014(4) 0.002(3) -0.016(4)
C47 0.027(4) 0.036(5) 0.021(4) -0.008(4) 0.006(3) -0.011(4)
C48 0.032(5) 0.033(5) 0.039(6) -0.017(4) 0.009(4) -0.022(4)
C49 0.023(4) 0.036(5) 0.026(4) -0.015(4) 0.004(3) -0.015(4)
C50 0.027(4) 0.024(4) 0.020(4) -0.011(3) 0.005(3) -0.010(3)
C51 0.016(4) 0.024(4) 0.020(4) -0.012(3) 0.007(3) -0.009(3)
C52 0.028(4) 0.025(4) 0.030(5) -0.011(4) -0.002(4) -0.007(4)
C53 0.035(5) 0.035(5) 0.036(6) -0.017(4) 0.015(5) -0.025(5)
C54 0.034(6) 0.031(5) 0.033(4) -0.012(4) 0.006(4) -0.021(4)
C55 0.016(4) 0.035(5) 0.025(4) -0.015(3) 0.004(3) -0.012(4)
C56 0.047(6) 0.035(6) 0.030(4) -0.014(4) 0.011(4) -0.030(5)
C57 0.032(5) 0.041(6) 0.024(4) -0.008(4) -0.004(3) -0.014(4)
C58 0.042(6) 0.064(7) 0.036(5) -0.027(5) 0.011(4) -0.042(6)
C59 0.034(5) 0.028(5) 0.028(4) -0.008(3) 0.002(3) -0.015(4)
C60 0.043(5) 0.023(4) 0.037(5) -0.012(4) 0.007(4) -0.007(4)

loop_
_atom_type_symbol
_atom_type_description
_atom_type_scat_dispersion_real
_atom_type_scat_dispersion_imag
_atom_type_scat_source
C C 0.0033 0.0016 'International Tables Vol C Tables 4.2.6.8 and 6.1.1.4'
H H 0 0 'International Tables Vol C Tables 4.2.6.8 and 6.1.1.4'
N N 0.0061 0.0033 'International Tables Vol C Tables 4.2.6.8 and 6.1.1.4'
O O 0.0106 0.006 'International Tables Vol C Tables 4.2.6.8 and 6.1.1.4'
Na Na 0.0362 0.0249 'International Tables Vol C Tables 4.2.6.8 and 6.1.1.4'
Th Th -7.24 8.8979 'International Tables Vol C Tables 4.2.6.8 and 6.1.1.4'

loop_
_geom_angle_atom_site_label_1
_geom_angle_atom_site_label_2
_geom_angle_atom_site_label_3
_geom_angle
_geom_angle_site_symmetry_1
_geom_angle_site_symmetry_3
O3 Th1 O4 69.1(2) . .
O3 Th1 O2 68.1(2) . .
O4 Th1 O2 117.3(2) . .
O3 Th1 O18 151.3(2) . .
O4 Th1 O18 82.6(2) . .
O2 Th1 O18 132.9(2) . .
O3 Th1 O17 99.8(2) . .
O4 Th1 O17 73.3(2) . .
O2 Th1 O17 71.5(2) . .
O18 Th1 O17 75.2(2) . .
O3 Th1 O33 76.8(2) . .
O4 Th1 O33 130.8(2) . .
O2 Th1 O33 78.7(2) . .
O18 Th1 O33 121.9(2) . .
O17 Th1 O33 148.8(2) . .
O3 Th1 O24 92.8(2) . 2_565
O4 Th1 O24 72.3(2) . 2_565
O2 Th1 O24 150.6(2) . 2_565
O18 Th1 O24 73.8(2) . 2_565
O17 Th1 O24 135.9(2) . 2_565
O33 Th1 O24 75.2(2) . 2_565
O3 Th1 N2 133.7(2) . .
O4 Th1 N2 133.5(2) . .
O2 Th1 N2 65.7(2) . .
O18 Th1 N2 70.1(2) . .
O17 Th1 N2 63.8(2) . .
O33 Th1 N2 95.8(2) . .
O24 Th1 N2 129.9(2) 2_565 .
O3 Th1 N1 136.1(2) . .
O4 Th1 N1 131.1(2) . .
O2 Th1 N1 111.5(2) . .
O18 Th1 N1 61.9(2) . .
O17 Th1 N1 122.3(2) . .
O33 Th1 N1 61.0(2) . .
O24 Th1 N1 66.5(2) 2_565 .
N2 Th1 N1 66.3(2) . .
O3 Th1 Na2 37.04(15) . .
O4 Th1 Na2 86.67(16) . .
O2 Th1 Na2 85.45(15) . .
O18 Th1 Na2 140.61(17) . .
O17 Th1 Na2 136.83(17) . .
O33 Th1 Na2 46.39(16) . .
O24 Th1 Na2 66.81(15) 2_565 .
N2 Th1 Na2 137.61(17) . .
N1 Th1 Na2 99.82(17) . .
O3 Th1 Th3 33.37(14) . .
O4 Th1 Th3 92.37(15) . .
O2 Th1 Th3 34.73(15) . .
O18 Th1 Th3 159.51(17) . .
O17 Th1 Th3 84.36(17) . .
O33 Th1 Th3 76.11(15) . .
O24 Th1 Th3 123.57(15) 2_565 .
N2 Th1 Th3 100.36(17) . .
N1 Th1 Th3 132.14(16) . .
Na2 Th1 Th3 58.147(11) . .
O3 Th1 Th2 33.63(14) . .
O4 Th1 Th2 35.46(15) . .
O2 Th1 Th2 91.76(15) . .
O18 Th1 Th2 117.95(15) . .
O17 Th1 Th2 85.55(16) . .
O33 Th1 Th2 104.68(16) . .
O24 Th1 Th2 82.14(15) 2_565 .
N2 Th1 Th2 146.00(18) . .
N1 Th1 Th2 147.66(17) . .
Na2 Th1 Th2 58.520(13) . .
Th3 Th1 Th2 60.007(13) . .
O9 Th2 O3 68.5(2) . .
O9 Th2 O4 118.1(2) . .
O3 Th2 O4 67.9(2) . .
O9 Th2 O10 82.7(2) . .
O3 Th2 O10 151.2(2) . .
O4 Th2 O10 130.9(2) . .
O9 Th2 O32 74.4(2) . .
O3 Th2 O32 98.5(2) . .
O4 Th2 O32 71.1(2) . .
O10 Th2 O32 73.6(2) . .
O9 Th2 O16 127.4(2) . .
O3 Th2 O16 75.9(2) . .
O4 Th2 O16 79.6(2) . .
O10 Th2 O16 124.4(2) . .
O32 Th2 O16 150.0(2) . .
O9 Th2 O29 71.0(2) . 2_565
O3 Th2 O29 92.7(2) . 2_565
O4 Th2 O29 150.2(2) . 2_565
O10 Th2 O29 76.5(2) . 2_565
O32 Th2 O29 136.5(2) . 2_565
O16 Th2 O29 73.5(2) . 2_565
O9 Th2 N4 134.5(2) . .
O3 Th2 N4 133.6(2) . .
O4 Th2 N4 65.8(2) . .
O10 Th2 N4 68.7(2) . .
O32 Th2 N4 64.2(2) . .
O16 Th2 N4 98.0(2) . .
O29 Th2 N4 130.3(2) 2_565 .
O9 Th2 N5 130.7(2) . .
O3 Th2 N5 137.0(2) . .
O4 Th2 N5 111.2(2) . .
O10 Th2 N5 63.2(2) . .
O32 Th2 N5 122.6(2) . .
O16 Th2 N5 62.3(2) . .
O29 Th2 N5 67.2(2) 2_565 .
N4 Th2 N5 65.8(2) . .
O9 Th2 Na2 84.71(15) . .
O3 Th2 Na2 36.99(15) . .
O4 Th2 Na2 85.77(15) . .
O10 Th2 Na2 142.67(16) . .
O32 Th2 Na2 135.45(16) . .
O16 Th2 Na2 45.40(15) . .
O29 Th2 Na2 66.15(15) 2_565 .
N4 Th2 Na2 138.62(17) . .
N5 Th2 Na2 100.94(16) . .
O9 Th2 Th3 35.02(15) . .
O3 Th2 Th3 33.51(15) . .
O4 Th2 Th3 91.55(14) . .
O10 Th2 Th3 117.72(15) . .
O32 Th2 Th3 84.38(15) . .
O16 Th2 Th3 103.28(15) . .
O29 Th2 Th3 82.25(15) 2_565 .
N4 Th2 Th3 145.44(17) . .
N5 Th2 Th3 148.66(17) . .
Na2 Th2 Th3 58.063(9) . .
O9 Th2 Th1 92.59(15) . .
O3 Th2 Th1 33.34(15) . .
O4 Th2 Th1 34.61(14) . .
O10 Th2 Th1 157.01(16) . .
O32 Th2 Th1 83.40(16) . .
O16 Th2 Th1 75.97(15) . .
O29 Th2 Th1 123.26(14) 2_565 .
N4 Th2 Th1 100.30(17) . .
N5 Th2 Th1 132.18(17) . .
Na2 Th2 Th1 58.300(12) . .
Th3 Th2 Th1 59.963(12) . .
O3 Th3 O2 68.7(2) . .
O3 Th3 O8 151.3(2) . .
O2 Th3 O8 82.7(2) . .
O3 Th3 O9 67.7(2) . .
O2 Th3 O9 118.2(2) . .
O8 Th3 O9 132.4(2) . .
O3 Th3 O19 76.2(2) . .
O2 Th3 O19 128.8(2) . .
O8 Th3 O19 123.3(2) . .
O9 Th3 O19 78.4(2) . .
O3 Th3 O7 98.6(2) . .
O2 Th3 O7 74.9(2) . .
O8 Th3 O7 75.4(2) . .
O9 Th3 O7 70.8(2) . .
O19 Th3 O7 148.2(2) . .
O3 Th3 O31 92.7(2) . 2_565
O2 Th3 O31 71.0(2) . 2_565
O8 Th3 O31 75.1(2) . 2_565
O9 Th3 O31 150.0(2) . 2_565
O19 Th3 O31 74.8(2) . 2_565
O7 Th3 O31 137.0(2) . 2_565
O3 Th3 N8 132.9(2) . .
O2 Th3 N8 135.7(2) . .
O8 Th3 N8 70.5(2) . .
O9 Th3 N8 65.2(2) . .
O19 Th3 N8 95.4(2) . .
O7 Th3 N8 64.8(2) . .
O31 Th3 N8 130.3(2) 2_565 .
O3 Th3 N3 136.2(2) . .
O2 Th3 N3 130.6(2) . .
O8 Th3 N3 62.8(2) . .
O9 Th3 N3 111.2(2) . .
O19 Th3 N3 61.5(2) . .
O7 Th3 N3 123.1(2) . .
O31 Th3 N3 66.9(2) 2_565 .
N8 Th3 N3 65.9(2) . .
O3 Th3 Na2 37.37(15) . .
O2 Th3 Na2 86.40(16) . .
O8 Th3 Na2 142.07(16) . .
O9 Th3 Na2 84.46(15) . .
O19 Th3 Na2 45.00(16) . .
O7 Th3 Na2 135.84(15) . .
O31 Th3 Na2 67.03(14) 2_565 .
N8 Th3 Na2 135.67(17) . .
N3 Th3 Na2 99.55(17) . .
O3 Th3 Th1 33.27(15) . .
O2 Th3 Th1 35.50(15) . .
O8 Th3 Th1 118.17(17) . .
O9 Th3 Th1 91.74(15) . .
O19 Th3 Th1 103.34(16) . .
O7 Th3 Th1 85.60(16) . .
O31 Th3 Th1 81.59(15) 2_565 .
N8 Th3 Th1 146.73(16) . .
N3 Th3 Th1 147.35(17) . .
Na2 Th3 Th1 58.503(15) . .
O3 Th3 Th2 33.71(14) . .
O2 Th3 Th2 92.49(15) . .
O8 Th3 Th2 157.60(16) . .
O9 Th3 Th2 34.04(15) . .
O19 Th3 Th2 76.49(15) . .
O7 Th3 Th2 82.23(16) . .
O31 Th3 Th2 124.04(14) 2_565 .
N8 Th3 Th2 99.18(16) . .
N3 Th3 Th2 132.40(16) . .
Na2 Th3 Th2 58.639(14) . .
Th1 Th3 Th2 60.030(18) . .
O1 Th4 O30 68.0(2) . .
O1 Th4 O6 67.8(2) . .
O30 Th4 O6 116.4(2) . .
O1 Th4 O15 99.1(2) . .
O30 Th4 O15 72.8(2) . .
O6 Th4 O15 71.7(2) . .
O1 Th4 O23 151.7(2) . .
O30 Th4 O23 84.0(2) . .
O6 Th4 O23 133.1(2) . .
O15 Th4 O23 75.9(2) . .
O1 Th4 O41 75.9(2) . .
O30 Th4 O41 129.2(2) . .
O6 Th4 O41 78.8(2) . .
O15 Th4 O41 149.6(2) . .
O23 Th4 O41 122.0(2) . .
O1 Th4 O28 93.3(2) . 2_646
O30 Th4 O28 72.6(2) . 2_646
O6 Th4 O28 150.9(2) . 2_646
O15 Th4 O28 135.4(2) . 2_646
O23 Th4 O28 73.2(2) . 2_646
O41 Th4 O28 75.1(2) . 2_646
O1 Th4 N12 133.7(2) . .
O30 Th4 N12 133.8(2) . .
O6 Th4 N12 65.9(2) . .
O15 Th4 N12 64.3(2) . .
O23 Th4 N12 69.9(2) . .
O41 Th4 N12 97.0(2) . .
O28 Th4 N12 129.7(2) 2_646 .
O1 Th4 N6 135.8(2) . .
O30 Th4 N6 133.8(2) . .
O6 Th4 N6 109.8(2) . .
O15 Th4 N6 122.7(2) . .
O23 Th4 N6 62.5(2) . .
O41 Th4 N6 60.9(2) . .
O28 Th4 N6 67.8(2) 2_646 .
N12 Th4 N6 65.3(3) . .
O1 Th4 Na4 37.15(15) . .
O30 Th4 Na4 85.66(15) . .
O6 Th4 Na4 85.55(16) . .
O15 Th4 Na4 136.30(17) . .
O23 Th4 Na4 140.16(18) . .
O41 Th4 Na4 45.52(16) . .
O28 Th4 Na4 67.00(16) 2_646 .
N12 Th4 Na4 138.09(17) . .
N6 Th4 Na4 99.75(17) . .
O1 Th4 Th6 33.28(14) . .
O30 Th4 Th6 91.59(16) . .
O6 Th4 Th6 34.52(15) . .
O15 Th4 Th6 84.38(17) . .
O23 Th4 Th6 160.24(17) . .
O41 Th4 Th6 75.30(16) . .
O28 Th4 Th6 123.83(16) 2_646 .
N12 Th4 Th6 100.42(18) . .
N6 Th4 Th6 130.28(16) . .
Na4 Th4 Th6 58.116(12) . .
O1 Th4 Th5 33.34(14) . .
O30 Th4 Th5 34.72(16) . .
O6 Th4 Th5 91.05(15) . .
O15 Th4 Th5 84.58(16) . .
O23 Th4 Th5 118.71(16) . .
O41 Th4 Th5 103.65(15) . .
O28 Th4 Th5 82.88(15) 2_646 .
N12 Th4 Th5 145.43(18) . .
N6 Th4 Th5 149.26(18) . .
Na4 Th4 Th5 58.422(14) . .
Th6 Th4 Th5 59.700(14) . .
O1 Th5 O5 68.3(2) . .
O1 Th5 O30 67.6(2) . .
O5 Th5 O30 118.7(2) . .
O1 Th5 O22 98.8(2) . .
O5 Th5 O22 74.4(2) . .
O30 Th5 O22 72.7(2) . .
O1 Th5 O34 153.1(2) . .
O5 Th5 O34 85.0(2) . .
O30 Th5 O34 132.1(2) . .
O22 Th5 O34 75.6(2) . .
O1 Th5 O21 74.9(2) . .
O5 Th5 O21 126.8(2) . .
O30 Th5 O21 77.9(2) . .
O22 Th5 O21 150.0(2) . .
O34 Th5 O21 122.5(2) . .
O1 Th5 O25 94.0(2) . 2_646
O5 Th5 O25 71.8(2) . 2_646
O30 Th5 O25 149.7(2) . 2_646
O22 Th5 O25 136.0(2) . 2_646
O34 Th5 O25 74.3(2) . 2_646
O21 Th5 O25 74.0(2) . 2_646
O1 Th5 N9 133.0(2) . .
O5 Th5 N9 134.9(2) . .
O30 Th5 N9 65.5(2) . .
O22 Th5 N9 64.2(2) . .
O34 Th5 N9 68.8(2) . .
O21 Th5 N9 98.2(2) . .
O25 Th5 N9 129.5(2) 2_646 .
O1 Th5 N10 135.3(2) . .
O5 Th5 N10 132.4(2) . .
O30 Th5 N10 108.9(2) . .
O22 Th5 N10 123.4(2) . .
O34 Th5 N10 62.4(2) . .
O21 Th5 N10 61.3(2) . .
O25 Th5 N10 66.7(2) 2_646 .
N9 Th5 N10 66.2(2) . .
O1 Th5 Na4 36.80(15) . .
O5 Th5 Na4 84.39(15) . .
O30 Th5 Na4 84.87(15) . .
O22 Th5 Na4 135.62(16) . .
O34 Th5 Na4 141.49(16) . .
O21 Th5 Na4 44.83(15) . .
O25 Th5 Na4 67.24(15) 2_646 .
N9 Th5 Na4 138.28(18) . .
N10 Th5 Na4 99.75(15) . .
O1 Th5 Th6 33.50(15) . .
O5 Th5 Th6 34.93(15) . .
O30 Th5 Th6 91.43(15) . .
O22 Th5 Th6 84.13(16) . .
O34 Th5 Th6 119.93(17) . .
O21 Th5 Th6 102.70(15) . .
O25 Th5 Th6 83.95(15) 2_646 .
N9 Th5 Th6 144.67(18) . .
N10 Th5 Th6 149.17(16) . .
Na4 Th5 Th6 58.146(11) . .
O1 Th5 Th4 33.53(15) . .
O5 Th5 Th4 92.87(15) . .
O30 Th5 Th4 34.15(15) . .
O22 Th5 Th4 84.16(16) . .
O34 Th5 Th4 159.49(16) . .
O21 Th5 Th4 74.65(15) . .
O25 Th5 Th4 124.41(15) 2_646 .
N9 Th5 Th4 99.51(17) . .
N10 Th5 Th4 129.64(17) . .
Na4 Th5 Th4 58.077(10) . .
Th6 Th5 Th4 60.085(10) . .
O1 Th6 O6 68.5(2) . .
O1 Th6 O5 67.8(2) . .
O6 Th6 O5 118.3(2) . .
O1 Th6 O13 151.2(2) . .
O6 Th6 O13 82.9(2) . .
O5 Th6 O13 133.2(2) . .
O1 Th6 O12 99.3(2) . .
O6 Th6 O12 74.8(2) . .
O5 Th6 O12 71.7(2) . .
O13 Th6 O12 75.4(2) . .
O1 Th6 O14 77.0(2) . .
O6 Th6 O14 130.6(2) . .
O5 Th6 O14 76.6(2) . .
O13 Th6 O14 122.6(2) . .
O12 Th6 O14 146.9(2) . .
O1 Th6 O20 92.6(2) . 2_646
O6 Th6 O20 73.0(2) . 2_646
O5 Th6 O20 148.2(2) . 2_646
O13 Th6 O20 75.2(2) . 2_646
O12 Th6 O20 138.4(2) . 2_646
O14 Th6 O20 74.6(2) . 2_646
O1 Th6 N7 133.7(2) . .
O6 Th6 N7 135.8(2) . .
O5 Th6 N7 65.9(2) . .
O13 Th6 N7 70.4(2) . .
O12 Th6 N7 64.9(2) . .
O14 Th6 N7 93.6(2) . .
O20 Th6 N7 128.9(2) 2_646 .
O1 Th6 N11 136.1(2) . .
O6 Th6 N11 131.1(2) . .
O5 Th6 N11 110.6(2) . .
O13 Th6 N11 62.4(2) . .
O12 Th6 N11 122.5(2) . .
O14 Th6 N11 60.9(2) . .
O20 Th6 N11 65.8(2) 2_646 .
N7 Th6 N11 65.2(2) . .
O1 Th6 Na4 37.16(15) . .
O6 Th6 Na4 86.04(16) . .
O5 Th6 Na4 84.41(16) . .
O13 Th6 Na4 141.22(17) . .
O12 Th6 Na4 136.43(17) . .
O14 Th6 Na4 46.73(16) . .
O20 Th6 Na4 66.07(15) 2_646 .
N7 Th6 Na4 136.19(18) . .
N11 Th6 Na4 99.67(18) . .
O1 Th6 Th5 33.60(14) . .
O6 Th6 Th5 91.93(16) . .
O5 Th6 Th5 34.36(16) . .
O13 Th6 Th5 158.31(17) . .
O12 Th6 Th5 82.87(16) . .
O14 Th6 Th5 76.35(15) . .
O20 Th6 Th5 123.50(15) 2_646 .
N7 Th6 Th5 100.08(18) . .
N11 Th6 Th5 132.48(18) . .
Na4 Th6 Th5 58.658(17) . .
O1 Th6 Th4 33.57(14) . .
O6 Th6 Th4 34.93(16) . .
O5 Th6 Th4 92.46(16) . .
O13 Th6 Th4 117.83(17) . .
O12 Th6 Th4 86.26(17) . .
O14 Th6 Th4 104.75(16) . .
O20 Th6 Th4 82.18(16) 2_646 .
N7 Th6 Th4 147.70(17) . .
N11 Th6 Th4 147.08(17) . .
Na4 Th6 Th4 58.280(15) . .
Th5 Th6 Th4 60.215(17) . .
O36 Na1 O45 83.7(3) . .
O36 Na1 O32 99.6(3) . .
O45 Na1 O32 126.8(3) . .
O36 Na1 O7 52.4(2) . .
O45 Na1 O7 132.2(3) . .
O32 Na1 O7 83.5(3) . .
O36 Na1 O38 123.2(3) . .
O45 Na1 O38 81.5(3) . .
O32 Na1 O38 132.3(3) . .
O7 Na1 O38 105.4(3) . .
O36 Na1 O26 103.0(3) . .
O45 Na1 O26 75.9(3) . .
O32 Na1 O26 51.5(2) . .
O7 Na1 O26 126.6(3) . .
O38 Na1 O26 125.3(3) . .
O36 Na1 O17 136.7(3) . .
O45 Na1 O17 127.6(3) . .
O32 Na1 O17 84.8(3) . .
O7 Na1 O17 86.0(2) . .
O38 Na1 O17 50.4(2) . .
O26 Na1 O17 112.5(3) . .
O36 Na1 C21 25.7(2) . .
O45 Na1 C21 108.5(3) . .
O32 Na1 C21 89.7(3) . .
O7 Na1 C21 26.9(2) . .
O38 Na1 C21 119.4(3) . .
O26 Na1 C21 114.9(3) . .
O17 Na1 C21 112.6(3) . .
O36 Na1 C33 107.9(3) . .
O45 Na1 C33 102.0(3) . .
O32 Na1 C33 26.3(2) . .
O7 Na1 C33 108.4(3) . .
O38 Na1 C33 128.8(3) . .
O26 Na1 C33 26.1(3) . .
O17 Na1 C33 95.0(3) . .
C21 Na1 C33 108.0(3) . .
O36 Na1 C34 131.2(3) . .
O45 Na1 C34 106.1(3) . .
O32 Na1 C34 110.1(3) . .
O7 Na1 C34 92.8(3) . .
O38 Na1 C34 25.3(3) . .
O26 Na1 C34 125.7(3) . .
O17 Na1 C34 25.6(3) . .
C21 Na1 C34 115.2(3) . .
C33 Na1 C34 116.0(3) . .
O36 Na1 Na3 115.9(2) . .
O45 Na1 Na3 45.7(2) . .
O32 Na1 Na3 88.5(2) . .
O7 Na1 Na3 163.9(2) . .
O38 Na1 Na3 90.3(2) . .
O26 Na1 Na3 40.13(18) . .
O17 Na1 Na3 107.2(2) . .
C21 Na1 Na3 139.8(2) . .
C33 Na1 Na3 62.3(2) . .
C34 Na1 Na3 103.0(3) . .
O3 Na2 O3 180 . 2_565
O3 Na2 O19 107.4(2) . 2_565
O3 Na2 O19 72.6(2) 2_565 2_565
O3 Na2 O19 72.6(2) . .
O3 Na2 O19 107.4(2) 2_565 .
O19 Na2 O19 180 2_565 .
O3 Na2 O16 108.1(2) . 2_565
O3 Na2 O16 71.9(2) 2_565 2_565
O19 Na2 O16 111.3(2) 2_565 2_565
O19 Na2 O16 68.7(2) . 2_565
O3 Na2 O16 71.9(2) . .
O3 Na2 O16 108.1(2) 2_565 .
O19 Na2 O16 68.7(2) 2_565 .
O19 Na2 O16 111.3(2) . .
O16 Na2 O16 180 2_565 .
O3 Na2 O33 108.2(2) . 2_565
O3 Na2 O33 71.8(2) 2_565 2_565
O19 Na2 O33 110.6(2) 2_565 2_565
O19 Na2 O33 69.4(2) . 2_565
O16 Na2 O33 111.03(19) 2_565 2_565
O16 Na2 O33 68.97(19) . 2_565
O3 Na2 O33 71.8(2) . .
O3 Na2 O33 108.2(2) 2_565 .
O19 Na2 O33 69.4(2) 2_565 .
O19 Na2 O33 110.6(2) . .
O16 Na2 O33 68.97(19) 2_565 .
O16 Na2 O33 111.03(19) . .
O33 Na2 O33 180 2_565 .
O3 Na2 Th3 142.52(14) . 2_565
O3 Na2 Th3 37.48(14) 2_565 2_565
O19 Na2 Th3 40.94(15) 2_565 2_565
O19 Na2 Th3 139.06(15) . 2_565
O16 Na2 Th3 103.77(14) 2_565 2_565
O16 Na2 Th3 76.23(14) . 2_565
O33 Na2 Th3 77.19(14) 2_565 2_565
O33 Na2 Th3 102.81(14) . 2_565
O3 Na2 Th3 37.48(14) . .
O3 Na2 Th3 142.52(14) 2_565 .
O19 Na2 Th3 139.06(15) 2_565 .
O19 Na2 Th3 40.94(15) . .
O16 Na2 Th3 76.23(14) 2_565 .
O16 Na2 Th3 103.77(14) . .
O33 Na2 Th3 102.81(14) 2_565 .
O33 Na2 Th3 77.19(14) . .
Th3 Na2 Th3 180 2_565 .
O3 Na2 Th1 37.04(15) . .
O3 Na2 Th1 142.96(15) 2_565 .
O19 Na2 Th1 75.86(15) 2_565 .
O19 Na2 Th1 104.14(15) . .
O16 Na2 Th1 102.77(14) 2_565 .
O16 Na2 Th1 77.23(14) . .
O33 Na2 Th1 139.18(14) 2_565 .
O33 Na2 Th1 40.82(14) . .
Th3 Na2 Th1 116.650(15) 2_565 .
Th3 Na2 Th1 63.351(15) . .
O3 Na2 Th1 142.96(15) . 2_565
O3 Na2 Th1 37.04(15) 2_565 2_565
O19 Na2 Th1 104.14(15) 2_565 2_565
O19 Na2 Th1 75.86(15) . 2_565
O16 Na2 Th1 77.23(14) 2_565 2_565
O16 Na2 Th1 102.77(14) . 2_565
O33 Na2 Th1 40.82(14) 2_565 2_565
O33 Na2 Th1 139.18(14) . 2_565
Th3 Na2 Th1 63.351(15) 2_565 2_565
Th3 Na2 Th1 116.649(15) . 2_565
Th1 Na2 Th1 180 . 2_565
O27 Na3 O26 169.7(3) . .
O27 Na3 O46 82.1(4) . .
O26 Na3 O46 88.6(4) . .
O27 Na3 O36 98.1(3) . 2
O26 Na3 O36 91.4(3) . 2
O46 Na3 O36 175.3(4) . 2
O27 Na3 O47 85.7(3) . .
O26 Na3 O47 97.8(3) . .
O46 Na3 O47 83.7(4) . .
O36 Na3 O47 91.6(4) 2 .
O27 Na3 O45 94.4(3) . .
O26 Na3 O45 80.2(3) . .
O46 Na3 O45 84.7(4) . .
O36 Na3 O45 100.0(3) 2 .
O47 Na3 O45 168.2(4) . .
O27 Na3 Na1 124.1(3) . .
O26 Na3 Na1 46.5(2) . .
O46 Na3 Na1 62.0(3) . .
O36 Na3 Na1 121.0(2) 2 .
O47 Na3 Na1 126.8(3) . .
O45 Na3 Na1 44.5(2) . .
O27 Na3 Na5 45.5(2) . .
O26 Na3 Na5 134.1(3) . .
O46 Na3 Na5 67.7(3) . .
O36 Na3 Na5 109.1(2) 2 .
O47 Na3 Na5 43.2(2) . .
O45 Na3 Na5 132.2(2) . .
Na1 Na3 Na5 129.68(16) . .
O1 Na4 O1 180 2_646 .
O1 Na4 O21 71.6(2) 2_646 2_646
O1 Na4 O21 108.4(2) . 2_646
O1 Na4 O21 108.4(2) 2_646 .
O1 Na4 O21 71.6(2) . .
O21 Na4 O21 180 2_646 .
O1 Na4 O41 107.5(2) 2_646 .
O1 Na4 O41 72.5(2) . .
O21 Na4 O41 69.0(2) 2_646 .
O21 Na4 O41 111.0(2) . .
O1 Na4 O41 72.5(2) 2_646 2_646
O1 Na4 O41 107.5(2) . 2_646
O21 Na4 O41 111.0(2) 2_646 2_646
O21 Na4 O41 69.0(2) . 2_646
O41 Na4 O41 180 . 2_646
O1 Na4 O14 72.1(2) 2_646 2_646
O1 Na4 O14 107.9(2) . 2_646
O21 Na4 O14 110.8(2) 2_646 2_646
O21 Na4 O14 69.2(2) . 2_646
O41 Na4 O14 68.9(2) . 2_646
O41 Na4 O14 111.1(2) 2_646 2_646
O1 Na4 O14 107.9(2) 2_646 .
O1 Na4 O14 72.1(2) . .
O21 Na4 O14 69.2(2) 2_646 .
O21 Na4 O14 110.8(2) . .
O41 Na4 O14 111.1(2) . .
O41 Na4 O14 68.9(2) 2_646 .
O14 Na4 O14 180 2_646 .
O1 Na4 Th6 142.65(15) 2_646 .
O1 Na4 Th6 37.35(15) . .
O21 Na4 Th6 76.25(14) 2_646 .
O21 Na4 Th6 103.75(14) . .
O41 Na4 Th6 77.20(15) . .
O41 Na4 Th6 102.80(15) 2_646 .
O14 Na4 Th6 138.91(14) 2_646 .
O14 Na4 Th6 41.09(14) . .
O1 Na4 Th6 37.35(15) 2_646 2_646
O1 Na4 Th6 142.65(15) . 2_646
O21 Na4 Th6 103.75(14) 2_646 2_646
O21 Na4 Th6 76.25(14) . 2_646
O41 Na4 Th6 102.80(15) . 2_646
O41 Na4 Th6 77.20(15) 2_646 2_646
O14 Na4 Th6 41.09(14) 2_646 2_646
O14 Na4 Th6 138.91(14) . 2_646
Th6 Na4 Th6 180 . 2_646
O1 Na4 Th4 37.68(15) 2_646 2_646
O1 Na4 Th4 142.32(15) . 2_646
O21 Na4 Th4 76.71(14) 2_646 2_646
O21 Na4 Th4 103.29(14) . 2_646
O41 Na4 Th4 138.83(14) . 2_646
O41 Na4 Th4 41.17(14) 2_646 2_646
O14 Na4 Th4 104.45(14) 2_646 2_646
O14 Na4 Th4 75.55(14) . 2_646
Th6 Na4 Th4 116.397(12) . 2_646
Th6 Na4 Th4 63.604(13) 2_646 2_646
O1 Na4 Th4 142.32(15) 2_646 .
O1 Na4 Th4 37.68(15) . .
O21 Na4 Th4 103.29(14) 2_646 .
O21 Na4 Th4 76.71(14) . .
O41 Na4 Th4 41.17(14) . .
O41 Na4 Th4 138.83(14) 2_646 .
O14 Na4 Th4 75.55(14) 2_646 .
O14 Na4 Th4 104.45(14) . .
Th6 Na4 Th4 63.603(13) . .
Th6 Na4 Th4 116.396(13) 2_646 .
Th4 Na4 Th4 180 2_646 .
O47 Na5 O43 87.7(3) . .
O47 Na5 O12 119.4(4) . .
O43 Na5 O12 129.4(3) . .
O47 Na5 O15 128.9(3) . .
O43 Na5 O15 107.1(3) . .
O12 Na5 O15 88.6(3) . .
O47 Na5 O22 135.3(3) . .
O43 Na5 O22 51.7(3) . .
O12 Na5 O22 83.2(3) . .
O15 Na5 O22 85.8(3) . .
O47 Na5 O42 74.0(3) . .
O43 Na5 O42 107.3(3) . .
O12 Na5 O42 51.9(3) . .
O15 Na5 O42 139.0(3) . .
O22 Na5 O42 98.6(3) . .
O47 Na5 O27 78.4(3) . .
O43 Na5 O27 110.4(3) . .
O12 Na5 O27 116.2(3) . .
O15 Na5 O27 50.5(2) . .
O22 Na5 O27 128.5(3) . .
O42 Na5 O27 131.7(3) . .
O47 Na5 C38 113.3(4) . .
O43 Na5 C38 26.2(3) . .
O12 Na5 C38 108.4(3) . .
O15 Na5 C38 93.4(3) . .
O22 Na5 C38 26.1(3) . .
O42 Na5 C38 108.3(3) . .
O27 Na5 C38 119.0(3) . .
O47 Na5 C59 97.7(4) . .
O43 Na5 C59 118.9(4) . .
O12 Na5 C59 26.4(3) . .
O15 Na5 C59 114.9(3) . .
O22 Na5 C59 88.8(3) . .
O42 Na5 C59 25.7(3) . .
O27 Na5 C59 130.3(3) . .
C38 Na5 C59 108.1(3) . .
O47 Na5 C35 103.1(3) . .
O43 Na5 C35 116.5(3) . .
O12 Na5 C35 99.0(3) . .
O15 Na5 C35 26.4(3) . .
O22 Na5 C35 111.0(3) . .
O42 Na5 C35 136.1(3) . .
O27 Na5 C35 25.2(3) . .
C38 Na5 C35 112.6(3) . .
C59 Na5 C35 121.1(3) . .
O47 Na5 Na3 42.3(2) . .
O43 Na5 Na3 112.6(3) . .
O12 Na5 Na3 115.8(2) . .
O15 Na5 Na3 88.0(2) . .
O22 Na5 Na3 159.8(2) . .
O42 Na5 Na3 98.7(3) . .
O27 Na5 Na3 38.71(19) . .
C38 Na5 Na3 135.8(3) . .
C59 Na5 Na3 111.2(3) . .
C35 Na5 Na3 61.7(2) . .
Na4 O1 Th6 105.5(2) . .
Na4 O1 Th5 106.1(2) . .
Th6 O1 Th5 112.9(2) . .
Na4 O1 Th4 105.2(2) . .
Th6 O1 Th4 113.2(2) . .
Th5 O1 Th4 113.1(2) . .
C27 O2 Th3 126.0(6) . .
C27 O2 Th1 123.4(6) . .
Th3 O2 Th1 109.8(2) . .
Th1 O3 Na2 105.9(2) . .
Th1 O3 Th3 113.4(2) . .
Na2 O3 Th3 105.1(2) . .
Th1 O3 Th2 113.0(2) . .
Na2 O3 Th2 105.7(2) . .
Th3 O3 Th2 112.8(2) . .
C41 O4 Th1 125.4(5) . .
C41 O4 Th2 123.0(5) . .
Th1 O4 Th2 109.9(2) . .
C53 O5 Th5 123.5(6) . .
C53 O5 Th6 124.7(6) . .
Th5 O5 Th6 110.7(3) . .
C52 O6 Th6 124.5(6) . .
C52 O6 Th4 123.6(6) . .
Th6 O6 Th4 110.6(2) . .
C21 O7 Th3 126.8(6) . .
C21 O7 Na1 90.5(6) . .
Th3 O7 Na1 135.9(3) . .
C8 O8 Th3 130.7(6) . .
C14 O9 Th2 123.5(5) . .
C14 O9 Th3 124.9(5) . .
Th2 O9 Th3 110.9(2) . .
C28 O10 Th2 129.5(6) . .
C59 O12 Th6 128.2(7) . .
C59 O12 Na5 91.7(6) . .
Th6 O12 Na5 134.2(3) . .
C60 O13 Th6 128.3(7) . .
C22 O14 Th6 129.9(6) . .
C22 O14 Na4 110.5(6) . .
Th6 O14 Na4 92.2(2) . .
C35 O15 Th4 128.2(6) . .
C35 O15 Na5 91.4(6) . .
Th4 O15 Na5 134.7(3) . .
C9 O16 Th2 128.4(6) . .
C9 O16 Na2 112.5(6) . .
Th2 O16 Na2 93.9(2) . .
C34 O17 Th1 127.6(7) . .
C34 O17 Na1 90.6(6) . .
Th1 O17 Na1 133.7(3) . .
C42 O18 Th1 127.7(6) . .
C37 O19 Th3 129.6(6) . .
C37 O19 Na2 112.9(6) . .
Th3 O19 Na2 94.1(2) . .
C50 O20 Th6 143.6(6) . 2_646
C50 O21 Th5 129.0(6) . .
C50 O21 Na4 112.7(6) . .
Th5 O21 Na4 94.4(2) . .
C38 O22 Th5 127.5(7) . .
C38 O22 Na5 90.8(6) . .
Th5 O22 Na5 134.4(3) . .
C58 O23 Th4 128.1(7) . .
C37 O24 Th1 141.6(6) . 2_565
C55 O25 Th5 141.7(6) . 2_646
C33 O26 Na3 141.1(7) . .
C33 O26 Na1 87.6(6) . .
Na3 O26 Na1 93.4(3) . .
C35 O27 Na3 149.7(7) . .
C35 O27 Na5 89.5(7) . .
Na3 O27 Na5 95.8(3) . .
C22 O28 Th4 142.7(7) . 2_646
C51 O29 Th2 143.1(6) . 2_565
C18 O30 Th4 122.1(5) . .
C18 O30 Th5 124.4(6) . .
Th4 O30 Th5 111.1(2) . .
C9 O31 Th3 140.3(6) . 2_565
C33 O32 Th2 128.0(6) . .
C33 O32 Na1 91.5(6) . .
Th2 O32 Na1 136.7(3) . .
C51 O33 Th1 130.6(6) . .
C51 O33 Na2 111.3(6) . .
Th1 O33 Na2 92.8(2) . .
C11 O34 Th5 129.8(6) . .
C21 O36 Na3 130.7(7) . 2
C21 O36 Na1 92.5(6) . .
Na3 O36 Na1 119.6(3) 2 .
C34 O38 Na1 94.0(7) . .
C55 O41 Th4 129.4(6) . .
C55 O41 Na4 113.2(6) . .
Th4 O41 Na4 93.3(2) . .
C59 O42 Na5 89.4(7) . .
C38 O43 Na5 91.8(7) . .
Na1 O45 Na3 89.8(3) . .
Na3 O47 Na5 94.5(4) . .
C39 N1 C4 111.1(8) . .
C39 N1 C12 112.8(8) . .
C4 N1 C12 106.4(7) . .
C39 N1 Th1 109.1(6) . .
C4 N1 Th1 110.0(5) . .
C12 N1 Th1 107.4(6) . .
C16 N2 C47 111.1(8) . .
C16 N2 C29 110.6(8) . .
C47 N2 C29 108.4(8) . .
C16 N2 Th1 109.7(6) . .
C47 N2 Th1 105.2(6) . .
C29 N2 Th1 111.7(6) . .
C1 N3 C6 111.9(7) . .
C1 N3 C2 110.4(7) . .
C6 N3 C2 107.9(8) . .
C1 N3 Th3 108.9(6) . .
C6 N3 Th3 110.3(5) . .
C2 N3 Th3 107.4(5) . .
C7 N4 C44 110.9(8) . .
C7 N4 C25 109.6(7) . .
C44 N4 C25 109.2(8) . .
C7 N4 Th2 108.8(6) . .
C44 N4 Th2 106.2(5) . .
C25 N4 Th2 112.0(6) . .
C5 N5 C15 111.2(8) . .
C5 N5 C32 111.4(8) . .
C15 N5 C32 108.0(8) . .
C5 N5 Th2 108.9(6) . .
C15 N5 Th2 107.7(6) . .
C32 N5 Th2 109.5(5) . .
C46 N6 C19 107.6(8) . .
C46 N6 C40 111.2(8) . .
C19 N6 C40 110.8(8) . .
C46 N6 Th4 110.4(5) . .
C19 N6 Th4 107.5(6) . .
C40 N6 Th4 109.3(6) . .
C48 N7 C36 108.9(8) . .
C48 N7 C54 109.5(8) . .
C36 N7 C54 109.7(8) . .
C48 N7 Th6 105.9(6) . .
C36 N7 Th6 108.8(6) . .
C54 N7 Th6 113.8(6) . .
C20 N8 C3 108.5(7) . .
C20 N8 C49 110.6(8) . .
C3 N8 C49 109.4(8) . .
C20 N8 Th3 109.0(6) . .
C3 N8 Th3 112.9(6) . .
C49 N8 Th3 106.3(5) . .
C10 N9 C24 109.9(8) . .
C10 N9 C31 110.0(8) . .
C24 N9 C31 109.0(8) . .
C10 N9 Th5 108.5(6) . .
C24 N9 Th5 112.0(6) . .
C31 N9 Th5 107.4(5) . .
C13 N10 C17 110.4(8) . .
C13 N10 C26 109.9(8) . .
C17 N10 C26 110.0(7) . .
C13 N10 Th5 110.5(5) . .
C17 N10 Th5 108.6(6) . .
C26 N10 Th5 107.3(6) . .
C23 N11 C30 111.3(8) . .
C23 N11 C56 110.8(8) . .
C30 N11 C56 106.9(8) . .
C23 N11 Th6 108.5(6) . .
C30 N11 Th6 110.5(6) . .
C56 N11 Th6 108.7(6) . .
C43 N12 C45 108.7(8) . .
C43 N12 C57 111.8(9) . .
C45 N12 C57 109.6(8) . .
C43 N12 Th4 105.7(6) . .
C45 N12 Th4 112.6(6) . .
C57 N12 Th4 108.5(6) . .
N3 C1 C8 113.0(8) . .
N3 C1 H1A 109 . .
C8 C1 H1A 109 . .
N3 C1 H1B 109 . .
C8 C1 H1B 109 . .
H1A C1 H1B 107.8 . .
N3 C2 C3 113.7(8) . .
N3 C2 H2A 108.8 . .
C3 C2 H2A 108.8 . .
N3 C2 H2B 108.8 . .
C3 C2 H2B 108.8 . .
H2A C2 H2B 107.7 . .
N8 C3 C2 110.2(8) . .
N8 C3 H3A 109.6 . .
C2 C3 H3A 109.6 . .
N8 C3 H3B 109.6 . .
C2 C3 H3B 109.6 . .
H3A C3 H3B 108.1 . .
N1 C4 C51 111.5(8) . .
N1 C4 H4A 109.3 . .
C51 C4 H4A 109.3 . .
N1 C4 H4B 109.3 . .
C51 C4 H4B 109.3 . .
H4A C4 H4B 108 . .
N5 C5 C28 113.3(8) . .
N5 C5 H5A 108.9 . .
C28 C5 H5A 108.9 . .
N5 C5 H5B 108.9 . .
C28 C5 H5B 108.9 . .
H5A C5 H5B 107.7 . .
N3 C6 C37 111.5(7) . .
N3 C6 H6A 109.3 . .
C37 C6 H6A 109.3 . .
N3 C6 H6B 109.3 . .
C37 C6 H6B 109.3 . .
H6A C6 H6B 108 . .
N4 C7 C33 114.0(8) . .
N4 C7 H7A 108.8 . .
C33 C7 H7A 108.8 . .
N4 C7 H7B 108.8 . .
C33 C7 H7B 108.8 . .
H7A C7 H7B 107.7 . .
O35 C8 O8 124.3(10) . .
O35 C8 C1 118.3(8) . .
O8 C8 C1 117.4(8) . .
O31 C9 O16 125.0(9) . .
O31 C9 C32 117.8(8) . .
O16 C9 C32 117.3(8) . .
N9 C10 C38 113.5(8) . .
N9 C10 H10A 108.9 . .
C38 C10 H10A 108.9 . .
N9 C10 H10B 108.9 . .
C38 C10 H10B 108.9 . .
H10A C10 H10B 107.7 . .
O11 C11 O34 124.6(10) . .
O11 C11 C17 118.6(9) . .
O34 C11 C17 116.8(8) . .
N1 C12 C29 112.7(8) . .
N1 C12 H12A 109 . .
C29 C12 H12A 109 . .
N1 C12 H12B 109 . .
C29 C12 H12B 109 . .
H12A C12 H12B 107.8 . .
N10 C13 C50 112.2(8) . .
N10 C13 H13A 109.2 . .
C50 C13 H13A 109.2 . .
N10 C13 H13B 109.2 . .
C50 C13 H13B 109.2 . .
H13A C13 H13B 107.9 . .
O9 C14 C49 109.8(8) . .
O9 C14 H14A 109.7 . .
C49 C14 H14A 109.7 . .
O9 C14 H14B 109.7 . .
C49 C14 H14B 109.7 . .
H14A C14 H14B 108.2 . .
N5 C15 C25 112.6(8) . .
N5 C15 H15A 109.1 . .
C25 C15 H15A 109.1 . .
N5 C15 H15B 109.1 . .
C25 C15 H15B 109.1 . .
H15A C15 H15B 107.8 . .
N2 C16 C34 113.5(8) . .
N2 C16 H16A 108.9 . .
C34 C16 H16A 108.9 . .
N2 C16 H16B 108.9 . .
C34 C16 H16B 108.9 . .
H16A C16 H16B 107.7 . .
N10 C17 C11 114.2(8) . .
N10 C17 H17A 108.7 . .
C11 C17 H17A 108.7 . .
N10 C17 H17B 108.7 . .
C11 C17 H17B 108.7 . .
H17A C17 H17B 107.6 . .
O30 C18 C31 108.4(8) . .
O30 C18 H18A 110 . .
C31 C18 H18A 110 . .
O30 C18 H18B 110 . .
C31 C18 H18B 110 . .
H18A C18 H18B 108.4 . .
N6 C19 C45 113.6(9) . .
N6 C19 H19A 108.8 . .
C45 C19 H19A 108.8 . .
N6 C19 H19B 108.8 . .
C45 C19 H19B 108.8 . .
H19A C19 H19B 107.7 . .
N8 C20 C21 113.6(8) . .
N8 C20 H20A 108.8 . .
C21 C20 H20A 108.8 . .
N8 C20 H20B 108.8 . .
C21 C20 H20B 108.8 . .
H20A C20 H20B 107.7 . .
O36 C21 O7 123.7(9) . .
O36 C21 C20 119.7(9) . .
O7 C21 C20 116.6(8) . .
O36 C21 Na1 61.8(6) . .
O7 C21 Na1 62.6(5) . .
C20 C21 Na1 171.6(7) . .
O28 C22 O14 124.4(9) . .
O28 C22 C30 117.0(9) . .
O14 C22 C30 118.7(9) . .
N11 C23 C60 114.5(9) . .
N11 C23 H23A 108.6 . .
C60 C23 H23A 108.6 . .
N11 C23 H23B 108.6 . .
C60 C23 H23B 108.6 . .
H23A C23 H23B 107.6 . .
C26 C24 N9 111.7(8) . .
C26 C24 H24A 109.3 . .
N9 C24 H24A 109.3 . .
C26 C24 H24B 109.3 . .
N9 C24 H24B 109.3 . .
H24A C24 H24B 107.9 . .
N4 C25 C15 111.4(8) . .
N4 C25 H25A 109.3 . .
C15 C25 H25A 109.3 . .
N4 C25 H25B 109.3 . .
C15 C25 H25B 109.3 . .
H25A C25 H25B 108 . .
N10 C26 C24 114.7(9) . .
N10 C26 H26A 108.6 . .
C24 C26 H26A 108.6 . .
N10 C26 H26B 108.6 . .
C24 C26 H26B 108.6 . .
H26A C26 H26B 107.6 . .
O2 C27 C47 110.5(9) . .
O2 C27 H27A 109.5 . .
C47 C27 H27A 109.5 . .
O2 C27 H27B 109.5 . .
C47 C27 H27B 109.5 . .
H27A C27 H27B 108.1 . .
O37 C28 O10 124.3(10) . .
O37 C28 C5 118.6(9) . .
O10 C28 C5 117.1(8) . .
N2 C29 C12 111.4(8) . .
N2 C29 H29A 109.4 . .
C12 C29 H29A 109.4 . .
N2 C29 H29B 109.4 . .
C12 C29 H29B 109.4 . .
H29A C29 H29B 108 . .
N11 C30 C22 111.1(8) . .
N11 C30 H30A 109.4 . .
C22 C30 H30A 109.4 . .
N11 C30 H30B 109.4 . .
C22 C30 H30B 109.4 . .
H30A C30 H30B 108 . .
N9 C31 C18 111.1(9) . .
N9 C31 H31A 109.4 . .
C18 C31 H31A 109.4 . .
N9 C31 H31B 109.4 . .
C18 C31 H31B 109.4 . .
H31A C31 H31B 108 . .
N5 C32 C9 113.3(8) . .
N5 C32 H32A 108.9 . .
C9 C32 H32A 108.9 . .
N5 C32 H32B 108.9 . .
C9 C32 H32B 108.9 . .
H32A C32 H32B 107.7 . .
O26 C33 O32 124.4(10) . .
O26 C33 C7 117.3(9) . .
O32 C33 C7 118.2(9) . .
O26 C33 Na1 66.3(6) . .
O32 C33 Na1 62.2(5) . .
C7 C33 Na1 161.2(7) . .
O38 C34 O17 122.4(10) . .
O38 C34 C16 119.5(9) . .
O17 C34 C16 118.1(9) . .
O38 C34 Na1 60.7(6) . .
O17 C34 Na1 63.7(6) . .
C16 C34 Na1 166.9(8) . .
O27 C35 O15 122.9(10) . .
O27 C35 C57 118.8(9) . .
O15 C35 C57 118.3(9) . .
O27 C35 Na5 65.2(6) . .
O15 C35 Na5 62.2(5) . .
C57 C35 Na5 160.3(7) . .
N7 C36 C59 114.5(9) . .
N7 C36 H36A 108.6 . .
C59 C36 H36A 108.6 . .
N7 C36 H36B 108.6 . .
C59 C36 H36B 108.6 . .
H36A C36 H36B 107.6 . .
O24 C37 O19 124.2(9) . .
O24 C37 C6 117.7(8) . .
O19 C37 C6 118.1(8) . .
O22 C38 O43 122.9(10) . .
O22 C38 C10 118.4(9) . .
O43 C38 C10 118.7(9) . .
O22 C38 Na5 63.0(6) . .
O43 C38 Na5 62.1(6) . .
C10 C38 Na5 162.9(7) . .
N1 C39 C42 114.5(9) . .
N1 C39 H39A 108.6 . .
C42 C39 H39A 108.6 . .
N1 C39 H39B 108.6 . .
C42 C39 H39B 108.6 . .
H39A C39 H39B 107.6 . .
N6 C40 C58 113.6(9) . .
N6 C40 H40A 108.8 . .
C58 C40 H40A 108.8 . .
N6 C40 H40B 108.8 . .
C58 C40 H40B 108.8 . .
H40A C40 H40B 107.7 . .
O4 C41 C44 110.2(8) . .
O4 C41 H41A 109.6 . .
C44 C41 H41A 109.6 . .
O4 C41 H41B 109.6 . .
C44 C41 H41B 109.6 . .
H41A C41 H41B 108.1 . .
O39 C42 O18 122.8(10) . .
O39 C42 C39 119.2(10) . .
O18 C42 C39 118.0(9) . .
N12 C43 C52 112.1(8) . .
N12 C43 H43A 109.2 . .
C52 C43 H43A 109.2 . .
N12 C43 H43B 109.2 . .
C52 C43 H43B 109.2 . .
H43A C43 H43B 107.9 . .
N4 C44 C41 110.6(8) . .
N4 C44 H44A 109.5 . .
C41 C44 H44A 109.5 . .
N4 C44 H44B 109.5 . .
C41 C44 H44B 109.5 . .
H44A C44 H44B 108.1 . .
N12 C45 C19 112.2(9) . .
N12 C45 H45A 109.2 . .
C19 C45 H45A 109.2 . .
N12 C45 H45B 109.2 . .
C19 C45 H45B 109.2 . .
H45A C45 H45B 107.9 . .
N6 C46 C55 112.6(8) . .
N6 C46 H46A 109.1 . .
C55 C46 H46A 109.1 . .
N6 C46 H46B 109.1 . .
C55 C46 H46B 109.1 . .
H46A C46 H46B 107.8 . .
N2 C47 C27 110.7(8) . .
N2 C47 H47A 109.5 . .
C27 C47 H47A 109.5 . .
N2 C47 H47B 109.5 . .
C27 C47 H47B 109.5 . .
H47A C47 H47B 108.1 . .
N7 C48 C53 112.3(9) . .
N7 C48 H48A 109.1 . .
C53 C48 H48A 109.1 . .
N7 C48 H48B 109.1 . .
C53 C48 H48B 109.1 . .
H48A C48 H48B 107.9 . .
C14 C49 N8 111.6(8) . .
C14 C49 H49A 109.3 . .
N8 C49 H49A 109.3 . .
C14 C49 H49B 109.3 . .
N8 C49 H49B 109.3 . .
H49A C49 H49B 108 . .
O20 C50 O21 124.3(9) . .
O20 C50 C13 116.8(9) . .
O21 C50 C13 118.8(9) . .
O33 C51 O29 125.2(9) . .
O33 C51 C4 118.1(8) . .
O29 C51 C4 116.6(8) . .
O6 C52 C43 110.0(9) . .
O6 C52 H52A 109.7 . .
C43 C52 H52A 109.7 . .
O6 C52 H52B 109.7 . .
C43 C52 H52B 109.7 . .
H52A C52 H52B 108.2 . .
O5 C53 C48 108.7(8) . .
O5 C53 H53A 109.9 . .
C48 C53 H53A 109.9 . .
O5 C53 H53B 109.9 . .
C48 C53 H53B 109.9 . .
H53A C53 H53B 108.3 . .
N7 C54 C56 111.7(9) . .
N7 C54 H54A 109.3 . .
C56 C54 H54A 109.3 . .
N7 C54 H54B 109.3 . .
C56 C54 H54B 109.3 . .
H54A C54 H54B 107.9 . .
O41 C55 O25 124.3(9) . .
O41 C55 C46 118.5(9) . .
O25 C55 C46 117.1(9) . .
N11 C56 C54 113.0(9) . .
N11 C56 H56A 109 . .
C54 C56 H56A 109 . .
N11 C56 H56B 109 . .
C54 C56 H56B 109 . .
H56A C56 H56B 107.8 . .
N12 C57 C35 112.9(8) . .
N12 C57 H57A 109 . .
C35 C57 H57A 109 . .
N12 C57 H57B 109 . .
C35 C57 H57B 109 . .
H57A C57 H57B 107.8 . .
O40 C58 O23 123.5(11) . .
O40 C58 C40 116.4(10) . .
O23 C58 C40 120.1(9) . .
O42 C59 O12 125.9(10) . .
O42 C59 C36 117.4(10) . .
O12 C59 C36 116.7(9) . .
O42 C59 Na5 64.9(6) . .
O12 C59 Na5 61.9(6) . .
C36 C59 Na5 170.6(8) . .
O44 C60 O13 122.5(11) . .
O44 C60 C23 120.2(11) . .
O13 C60 C23 117.2(9) . .

loop_
_geom_bond_atom_site_label_1
_geom_bond_atom_site_label_2
_geom_bond_distance
_geom_bond_site_symmetry_2
Th1 O3 2.338(6) .
Th1 O4 2.365(6) .
Th1 O2 2.414(6) .
Th1 O18 2.423(7) .
Th1 O17 2.438(7) .
Th1 O33 2.443(7) .
Th1 O24 2.505(7) 2_565
Th1 N2 2.769(8) .
Th1 N1 2.814(8) .
Th2 O9 2.346(6) .
Th2 O3 2.356(6) .
Th2 O4 2.416(6) .
Th2 O10 2.425(6) .
Th2 O32 2.439(7) .
Th2 O16 2.443(7) .
Th2 O29 2.531(7) 2_565
Th2 N4 2.754(8) .
Th2 N5 2.778(8) .
Th3 O3 2.344(6) .
Th3 O2 2.368(6) .
Th3 O8 2.395(6) .
Th3 O9 2.405(6) .
Th3 O19 2.442(7) .
Th3 O7 2.454(7) .
Th3 O31 2.575(6) 2_565
Th3 N8 2.746(8) .
Th3 N3 2.803(8) .
Th4 O1 2.362(6) .
Th4 O30 2.367(6) .
Th4 O6 2.402(7) .
Th4 O15 2.413(7) .
Th4 O23 2.440(7) .
Th4 O41 2.460(6) .
Th4 O28 2.497(7) 2_646
Th4 N12 2.772(8) .
Th4 N6 2.826(8) .
Th5 O1 2.351(6) .
Th5 O5 2.361(7) .
Th5 O30 2.402(6) .
Th5 O22 2.433(7) .
Th5 O34 2.435(6) .
Th5 O21 2.455(6) .
Th5 O25 2.502(7) 2_646
Th5 N9 2.760(8) .
Th5 N10 2.806(8) .
Th6 O1 2.344(6) .
Th6 O6 2.377(6) .
Th6 O5 2.395(6) .
Th6 O13 2.405(7) .
Th6 O12 2.424(7) .
Th6 O14 2.449(6) .
Th6 O20 2.502(6) 2_646
Th6 N7 2.738(8) .
Th6 N11 2.830(9) .
Na1 O36 2.501(9) .
Na1 O45 2.509(9) .
Na1 O32 2.510(8) .
Na1 O7 2.518(8) .
Na1 O38 2.536(9) .
Na1 O26 2.601(8) .
Na1 O17 2.601(8) .
Na1 C21 2.835(11) .
Na1 C33 2.838(11) .
Na1 C34 2.901(12) .
Na2 O3 2.338(6) .
Na2 O19 2.636(7) .
Na2 O16 2.670(6) .
Na2 O33 2.706(7) .
Na3 O27 2.283(8) .
Na3 O26 2.311(8) .
Na3 O46 2.332(10) .
Na3 O36 2.450(8) 2
Na3 O47 2.452(11) .
Na3 O45 2.560(10) .
Na4 O1 2.334(6) .
Na4 O21 2.647(7) .
Na4 O41 2.666(7) .
Na4 O14 2.713(7) .
Na5 O47 2.493(11) .
Na5 O43 2.522(10) .
Na5 O12 2.524(8) .
Na5 O15 2.537(8) .
Na5 O22 2.544(8) .
Na5 O42 2.588(10) .
Na5 O27 2.602(9) .
Na5 C38 2.854(12) .
Na5 C59 2.859(12) .
Na5 C35 2.866(12) .
O2 C27 1.404(11) .
O4 C41 1.402(11) .
O5 C53 1.427(11) .
O6 C52 1.418(12) .
O7 C21 1.283(12) .
O8 C8 1.267(11) .
O9 C14 1.427(11) .
O10 C28 1.262(12) .
O11 C11 1.239(12) .
O12 C59 1.273(12) .
O13 C60 1.301(13) .
O14 C22 1.261(12) .
O15 C35 1.274(12) .
O16 C9 1.276(11) .
O17 C34 1.255(12) .
O18 C42 1.286(12) .
O19 C37 1.268(11) .
O20 C50 1.249(12) .
O21 C50 1.259(12) .
O22 C38 1.257(12) .
O23 C58 1.263(13) .
O24 C37 1.256(11) .
O25 C55 1.264(12) .
O26 C33 1.251(12) .
O27 C35 1.222(12) .
O28 C22 1.255(12) .
O29 C51 1.257(11) .
O30 C18 1.447(12) .
O31 C9 1.237(11) .
O32 C33 1.258(11) .
O33 C51 1.234(11) .
O34 C11 1.283(12) .
O35 C8 1.225(11) .
O36 C21 1.231(12) .
O36 Na3 2.450(8) 2
O37 C28 1.237(12) .
O38 C34 1.243(13) .
O39 C42 1.241(12) .
O40 C58 1.256(13) .
O41 C55 1.259(12) .
O42 C59 1.241(13) .
O43 C38 1.259(13) .
O44 C60 1.225(13) .
N1 C39 1.477(12) .
N1 C4 1.481(12) .
N1 C12 1.483(12) .
N2 C16 1.445(13) .
N2 C47 1.472(12) .
N2 C29 1.501(13) .
N3 C1 1.469(11) .
N3 C6 1.476(12) .
N3 C2 1.486(12) .
N4 C7 1.490(13) .
N4 C44 1.492(13) .
N4 C25 1.492(12) .
N5 C5 1.471(13) .
N5 C15 1.477(13) .
N5 C32 1.480(12) .
N6 C46 1.461(13) .
N6 C19 1.472(13) .
N6 C40 1.477(13) .
N7 C48 1.479(13) .
N7 C36 1.491(14) .
N7 C54 1.492(13) .
N8 C20 1.479(12) .
N8 C3 1.487(12) .
N8 C49 1.491(12) .
N9 C10 1.470(13) .
N9 C24 1.497(12) .
N9 C31 1.501(13) .
N10 C13 1.477(12) .
N10 C17 1.482(13) .
N10 C26 1.485(13) .
N11 C23 1.478(13) .
N11 C30 1.489(13) .
N11 C56 1.497(13) .
N12 C43 1.483(13) .
N12 C45 1.487(13) .
N12 C57 1.488(13) .
C1 C8 1.527(14) .
C1 H1A 0.99 .
C1 H1B 0.99 .
C2 C3 1.518(14) .
C2 H2A 0.99 .
C2 H2B 0.99 .
C3 H3A 0.99 .
C3 H3B 0.99 .
C4 C51 1.527(13) .
C4 H4A 0.99 .
C4 H4B 0.99 .
C5 C28 1.534(14) .
C5 H5A 0.99 .
C5 H5B 0.99 .
C6 C37 1.521(13) .
C6 H6A 0.99 .
C6 H6B 0.99 .
C7 C33 1.527(14) .
C7 H7A 0.99 .
C7 H7B 0.99 .
C9 C32 1.517(13) .
C10 C38 1.514(15) .
C10 H10A 0.99 .
C10 H10B 0.99 .
C11 C17 1.512(14) .
C12 C29 1.538(14) .
C12 H12A 0.99 .
C12 H12B 0.99 .
C13 C50 1.510(13) .
C13 H13A 0.99 .
C13 H13B 0.99 .
C14 C49 1.486(13) .
C14 H14A 0.99 .
C14 H14B 0.99 .
C15 C25 1.504(14) .
C15 H15A 0.99 .
C15 H15B 0.99 .
C16 C34 1.522(14) .
C16 H16A 0.99 .
C16 H16B 0.99 .
C17 H17A 0.99 .
C17 H17B 0.99 .
C18 C31 1.509(14) .
C18 H18A 0.99 .
C18 H18B 0.99 .
C19 C45 1.502(15) .
C19 H19A 0.99 .
C19 H19B 0.99 .
C20 C21 1.530(14) .
C20 H20A 0.99 .
C20 H20B 0.99 .
C22 C30 1.527(14) .
C23 C60 1.519(16) .
C23 H23A 0.99 .
C23 H23B 0.99 .
C24 C26 1.496(14) .
C24 H24A 0.99 .
C24 H24B 0.99 .
C25 H25A 0.99 .
C25 H25B 0.99 .
C26 H26A 0.99 .
C26 H26B 0.99 .
C27 C47 1.517(15) .
C27 H27A 0.99 .
C27 H27B 0.99 .
C29 H29A 0.99 .
C29 H29B 0.99 .
C30 H30A 0.99 .
C30 H30B 0.99 .
C31 H31A 0.99 .
C31 H31B 0.99 .
C32 H32A 0.99 .
C32 H32B 0.99 .
C35 C57 1.534(15) .
C36 C59 1.510(15) .
C36 H36A 0.99 .
C36 H36B 0.99 .
C39 C42 1.491(14) .
C39 H39A 0.99 .
C39 H39B 0.99 .
C40 C58 1.506(15) .
C40 H40A 0.99 .
C40 H40B 0.99 .
C41 C44 1.505(13) .
C41 H41A 0.99 .
C41 H41B 0.99 .
C43 C52 1.503(15) .
C43 H43A 0.99 .
C43 H43B 0.99 .
C44 H44A 0.99 .
C44 H44B 0.99 .
C45 H45A 0.99 .
C45 H45B 0.99 .
C46 C55 1.510(14) .
C46 H46A 0.99 .
C46 H46B 0.99 .
C47 H47A 0.99 .
C47 H47B 0.99 .
C48 C53 1.508(14) .
C48 H48A 0.99 .
C48 H48B 0.99 .
C49 H49A 0.99 .
C49 H49B 0.99 .
C52 H52A 0.99 .
C52 H52B 0.99 .
C53 H53A 0.99 .
C53 H53B 0.99 .
C54 C56 1.502(15) .
C54 H54A 0.99 .
C54 H54B 0.99 .
C56 H56A 0.99 .
C56 H56B 0.99 .
C57 H57A 0.99 .
C57 H57B 0.99 .
